data_1569126
loop_
_publ_author_name
'Lei, Zhen'
'Zhao, Pei'
'Pei, Xiao-Li'
'Ube, Hitoshi'
'Ehara, Masahiro'
'Shionoya, Mitsuhiko'

_publ_section_title
;
 Photoluminescence control by atomically precise surface metallization of
 C-centered hexagold(i) clusters using N-heterocyclic carbenes.
;
_journal_issue 23
_journal_name_full 'Chemical science'
_journal_page_first 6207
_journal_page_last 6215
_journal_paper_doi 10.1039/d3sc01976d
_journal_volume 14
_journal_year 2023
_chemical_formula_moiety 'C119 H102 Ag4 Au6 N26, 1.75(C H2 Cl2), 0.25(C Cl2), 6(B F4), C2 H3 N'
_chemical_formula_sum 'C123 H109 Ag4 Au6 B6 Cl4 F24 N27'
_chemical_formula_weight 4241.30
_space_group_crystal_system monoclinic
_space_group_IT_number 15
_space_group_name_Hall '-I 2ya'
_space_group_name_H-M_alt 'I 1 2/a 1'
_atom_sites_solution_hydrogens geom
_atom_sites_solution_primary direct
_audit_creation_date 2019-07-10
_audit_creation_method
;
Olex2 1.2
(compiled May 18 2018 14:05:52 for OlexSys, GUI svn.r5506)
;
_audit_update_record
;
2022-09-21 deposited with the CCDC.	2023-04-28 downloaded from the CCDC.
;
_cell_angle_alpha 90
_cell_angle_beta 93.2056(9)
_cell_angle_gamma 90
_cell_formula_units_Z 8
_cell_length_a 35.5410(3)
_cell_length_b 15.07664(17)
_cell_length_c 50.5683(5)
_cell_measurement_reflns_used 35456
_cell_measurement_temperature 93(2)
_cell_measurement_theta_max 73.1410
_cell_measurement_theta_min 2.4940
_cell_volume 27054.1(5)
_computing_cell_refinement 'CrysAlisPro 1.171.39.20a (Rigaku OD, 2015)'
_computing_data_collection 'CrysAlisPro 1.171.39.20a (Rigaku OD, 2015)'
_computing_data_reduction 'CrysAlisPro 1.171.39.20a (Rigaku OD, 2015)'
_computing_molecular_graphics 'Olex2 (Dolomanov et al., 2009)'
_computing_publication_material 'Olex2 (Dolomanov et al., 2009)'
_computing_structure_refinement 'ShelXL (Sheldrick, 2015)'
_computing_structure_solution 'ShelXS (Sheldrick, 2008)'
_diffrn_ambient_temperature 93(2)
_diffrn_detector 'CCD plate'
_diffrn_measured_fraction_theta_full 0.999
_diffrn_measured_fraction_theta_max 0.972
_diffrn_measurement_details
;
List of Runs (angles in degrees, time in seconds):

  # Type    Start    End  Width  t~exp~   \w     \q     \k     \f   Frames
#--------------------------------------------------------------------------
  1  \w     32.00  80.00   0.50    1.80    --    0.00  38.00 -90.00   96
  2  \w    -20.00   6.00   0.50    1.80    --    0.00  38.00 -90.00   52
  3  \w    -33.00  41.00   0.50    1.80    --    0.00  77.00 -30.00  148
  4  \w     11.00  89.00   0.50    1.80    --    0.00  57.00 120.00  156
  5  \w     70.00 170.00   0.50    7.18    --   98.20  61.00-150.00  200
  6  \w     72.00 185.00   0.50    7.18    --   98.20  61.00 150.00  226
  7  \w     89.00 125.00   0.50    7.18    --   98.20 -82.00 -60.00   72
  8  \w     11.00 135.00   0.50    7.18    --   98.20 -82.00 -90.00  248
  9  \w     65.00  91.00   0.50    7.18    --   98.20  77.00  60.00   52
 10  \w    130.00 155.00   0.50    7.18    --   98.20  77.00  60.00   50
 11  \w     10.00 108.00   0.50    7.18    --   98.20 -61.00 -90.00  196
 12  \w     72.00 182.00   0.50    7.18    --   98.20  45.00  90.00  220
;
_diffrn_measurement_device 'four-circle diffractometer'
_diffrn_measurement_device_type 'XtaLAB Pro: Kappa single'
_diffrn_measurement_method '\w scans'
_diffrn_orient_matrix_type 'CrysAlisPro convention (1999,Acta A55,543-557)'
_diffrn_orient_matrix_UB_11 0.0085395000
_diffrn_orient_matrix_UB_12 0.0995984000
_diffrn_orient_matrix_UB_13 -0.0026164000
_diffrn_orient_matrix_UB_21 0.0359828000
_diffrn_orient_matrix_UB_22 -0.0115464000
_diffrn_orient_matrix_UB_23 0.0180997000
_diffrn_orient_matrix_UB_31 0.0227221000
_diffrn_orient_matrix_UB_32 -0.0192348000
_diffrn_orient_matrix_UB_33 -0.0244822000
_diffrn_radiation_monochromator graphite
_diffrn_radiation_probe x-ray
_diffrn_radiation_type CuK\a
_diffrn_radiation_wavelength 1.54184
_diffrn_reflns_av_R_equivalents 0.0522
_diffrn_reflns_av_unetI/netI 0.0527
_diffrn_reflns_Laue_measured_fraction_full 0.999
_diffrn_reflns_Laue_measured_fraction_max 0.972
_diffrn_reflns_limit_h_max 42
_diffrn_reflns_limit_h_min -43
_diffrn_reflns_limit_k_max 18
_diffrn_reflns_limit_k_min -12
_diffrn_reflns_limit_l_max 43
_diffrn_reflns_limit_l_min -62
_diffrn_reflns_number 74304
_diffrn_reflns_point_group_measured_fraction_full 0.999
_diffrn_reflns_point_group_measured_fraction_max 0.972
_diffrn_reflns_theta_full 67.684
_diffrn_reflns_theta_max 73.572
_diffrn_reflns_theta_min 2.490
_diffrn_source 'fine-focus sealed X-ray tube'
_diffrn_source_type 'Enhance (Cu) X-ray Source'
_exptl_absorpt_coefficient_mu 17.954
_exptl_absorpt_correction_T_max 1.00000
_exptl_absorpt_correction_T_min 0.09970
_exptl_absorpt_correction_type multi-scan
_exptl_absorpt_process_details
;
CrysAlisPro 1.171.39.20a (Rigaku Oxford Diffraction, 2015)
Empirical absorption correction using spherical harmonics,
 implemented in SCALE3 ABSPACK scaling algorithm.
;
_exptl_crystal_colour yellow
_exptl_crystal_density_diffrn 2.083
_exptl_crystal_description block
_exptl_crystal_F_000 16096
_exptl_crystal_preparation Luminescent
_exptl_crystal_size_max 0.15
_exptl_crystal_size_mid 0.12
_exptl_crystal_size_min 0.05
_refine_diff_density_max 4.377
_refine_diff_density_min -2.466
_refine_diff_density_rms 0.312
_refine_ls_extinction_method none
_refine_ls_goodness_of_fit_ref 1.050
_refine_ls_hydrogen_treatment constr
_refine_ls_matrix_type full
_refine_ls_number_parameters 1908
_refine_ls_number_reflns 26513
_refine_ls_number_restraints 191
_refine_ls_restrained_S_all 1.050
_refine_ls_R_factor_all 0.0680
_refine_ls_R_factor_gt 0.0605
_refine_ls_shift/su_max 0.001
_refine_ls_shift/su_mean 0.000
_refine_ls_structure_factor_coef Fsqd
_refine_ls_weighting_details 'w=1/[\s^2^(Fo^2^)+(0.1150P)^2^+263.0770P] where P=(Fo^2^+2Fc^2^)/3'
_refine_ls_weighting_scheme calc
_refine_ls_wR_factor_gt 0.1686
_refine_ls_wR_factor_ref 0.1753
_reflns_Friedel_coverage 0.000
_reflns_number_gt 22778
_reflns_number_total 26513
_reflns_threshold_expression 'I > 2\s(I)'
_cod_data_source_file d3sc01976d2.cif
_cod_data_source_block 4
_cod_depositor_comments 'Adding full bibliography for 1569121--1569126.cif.'
_cod_original_cell_volume 27054.0(5)
_cod_database_code 1569126
_shelx_shelxl_version_number 2014/7
_shelx_space_group_comment
;
The symmetry employed for this shelxl refinement is uniquely defined
by the following loop, which should always be used as a source of
symmetry information in preference to the above space-group names.
They are only intended as comments.
;
_reflns_odcompleteness_completeness 99.87
_reflns_odcompleteness_iscentric 1
_reflns_odcompleteness_theta 66.97
_olex2_refinement_description
;
1. Fixed Uiso
 At 1.2 times of:
  All C(H) groups, All C(H,H) groups, All C(H,H,H,H) groups
 At 1.5 times of:
  All C(H,H,H) groups
2. Restrained distances
 B7-F71 = B7-F72 = B7-F73 = B7-F74
 1.45 with sigma of 0.01
 F71-F72 = F71-F73 = F71-F74 = F72-F73 = F72-F74 = F73-F74
 2.35 with sigma of 0.01
 Cl7-C17 \\sim Cl8-C17
 with sigma of 0.02
3. Uiso/Uaniso restraints and constraints
Cl7 \\sim Cl8 \\sim C17: within 2A with sigma of 0.001 and sigma for terminal
atoms of 0.002
Cl1 \\sim Cl2 \\sim C14: within 2A with sigma of 0.001 and sigma for terminal
atoms of 0.002
F71 \\sim F72 \\sim F73 \\sim F74 \\sim B7: within 2A with sigma of 0.001 and
sigma for terminal atoms of 0.002
F11 \\sim F12 \\sim F13 \\sim F14 \\sim B1: within 2A with sigma of 0.001 and
sigma for terminal atoms of 0.002
Cl3 \\sim Cl4 \\sim C15: within 2A with sigma of 0.001 and sigma for terminal
atoms of 0.002
N316 \\sim C310 \\sim C311 \\sim C312 \\sim C313 \\sim C314 \\sim C315: within
2A with sigma of 0.001 and sigma for terminal atoms of 0.002
N322 \\sim C310 \\sim C317 \\sim C318 \\sim C319 \\sim C320 \\sim C321: within
2A with sigma of 0.001 and sigma for terminal atoms of 0.002
N10 \\sim C8 \\sim C9: within 2A with sigma of 0.001 and sigma for terminal
atoms of 0.002
4. Others
 Fixed Sof: H31C(0.5) H31D(0.5) H31A(0.5) H31B(0.5) C311(0.5) N316(0.5)
 C315(0.5) H315(0.5) C314(0.5) H314(0.5) C313(0.5) H313(0.5) C312(0.5)
 H312(0.5) C317(0.5) N322(0.5) C321(0.5) H321(0.5) C320(0.5) H320(0.5)
 C319(0.5) H319(0.5) C318(0.5) H318(0.5) Cl1(0.25) Cl2(0.25) C14(0.25)
 H14A(0.25) H14B(0.25) Cl3(0.25) Cl4(0.25) C15(0.25) H15A(0.25) H15B(0.25)
 Cl7(0.25) Cl8(0.25) C17(0.25) Cl9(0.5) C18(0.25) H18A(0.25) H18B(0.25)
 F61(0.5) F62(0.5) F63(0.5) F64(0.5) B6(0.5) F71(0.5) F72(0.5) F73(0.5)
 F74(0.5) B7(0.5) N10(0.5) C8(0.5) H8A(0.5) H8B(0.5) H8C(0.5) C9(0.5) N13(0.5)
 C11(0.5) H11E(0.5) H11F(0.5) H11G(0.5) C12(0.5)
5.a Secondary CH2 refined with riding coordinates:
 C110(H11A,H11B), C117(H11C,H11D), C210(H21A,H21B), C217(H21C,H21D), C310(H31C,
 H31D), C310(H31A,H31B), C323(H32A,H32B), C410(H41A,H41B), C417(H41C,H41D),
 C510(H51A,H51B), C517(H51C,H51D), C610(H61A,H61B), C617(H61C,H61D), C14(H14A,
 H14B), C15(H15A,H15B), C16(H16A,H16B), C18(H18A,H18B)
5.b Aromatic/amide H refined with riding coordinates:
 C104(H104), C105(H105), C106(H106), C107(H107), C112(H112), C113(H113),
 C114(H114), C115(H115), C119(H119), C120(H120), C121(H121), C122(H122),
 C204(H204), C205(H205), C206(H206), C207(H207), C212(H212), C213(H213),
 C214(H214), C215(H215), C219(H219), C220(H220), C221(H221), C222(H222),
 C304(H304), C305(H305), C306(H306), C307(H307), C315(H315), C314(H314),
 C313(H313), C312(H312), C321(H321), C320(H320), C319(H319), C318(H318),
 C325(H325), C326(H326), C327(H327), C328(H328), C404(H404), C405(H405),
 C406(H406), C407(H407), C412(H412), C413(H413), C414(H414), C415(H415),
 C419(H419), C420(H420), C421(H421), C422(H422), C504(H504), C505(H505),
 C506(H506), C507(H507), C512(H512), C513(H513), C514(H514), C515(H515),
 C519(H519), C520(H520), C521(H521), C522(H522), C604(H604), C605(H605),
 C606(H606), C607(H607), C612(H612), C613(H613), C614(H614), C615(H615),
 C619(H619), C620(H620), C621(H621), C622(H622)
5.c Fitted hexagon refined as free rotating group:
 C311(N316,C315,C314,C313,C312), C317(N322,C321,C320,C319,C318)
5.d Idealised Me refined as rotating group:
 C2(H2A,H2B,H2C), C5(H5A,H5B,H5C), C8(H8A,H8B,H8C), C11(H11E,H11F,H11G)
;
_olex2_submission_special_instructions 'No special instructions were received'
_oxdiff_exptl_absorpt_empirical_details
;
Empirical correction (ABSPACK) includes:
- Absorption correction using spherical harmonics
- Frame scaling
;
_oxdiff_exptl_absorpt_empirical_full_max 5.115
_oxdiff_exptl_absorpt_empirical_full_min 0.491

loop_
_space_group_symop_operation_xyz
'x, y, z'
'-x+1/2, y, -z'
'x+1/2, y+1/2, z+1/2'
'-x+1, y+1/2, -z+1/2'
'-x, -y, -z'
'x-1/2, -y, z'
'-x+1/2, -y+1/2, -z+1/2'
'x, -y+1/2, z+1/2'

loop_
_atom_site_label
_atom_site_type_symbol
_atom_site_fract_x
_atom_site_fract_y
_atom_site_fract_z
_atom_site_U_iso_or_equiv
_atom_site_adp_type
_atom_site_occupancy
_atom_site_site_symmetry_order
_atom_site_calc_flag
_atom_site_refinement_flags_posn
_atom_site_refinement_flags_adp
_atom_site_refinement_flags_occupancy
_atom_site_disorder_assembly
_atom_site_disorder_group
Au1 Au 0.14168(2) 0.03466(2) 0.12572(2) 0.03021(9) Uani 1 1 d . . . . .
Au2 Au 0.06854(2) 0.08240(2) 0.15002(2) 0.02959(9) Uani 1 1 d . . . . .
Au3 Au 0.08143(2) 0.12956(2) 0.09427(2) 0.02992(9) Uani 1 1 d . . . . .
Au4 Au 0.15282(2) 0.22393(2) 0.11261(2) 0.02968(9) Uani 1 1 d . . . . .
Au5 Au 0.14265(2) 0.17693(2) 0.16860(2) 0.02809(9) Uani 1 1 d . . . . .
Au6 Au 0.08138(2) 0.26878(2) 0.13657(2) 0.02903(9) Uani 1 1 d . . . . .
Ag1 Ag 0.13147(2) -0.01022(4) 0.17738(2) 0.03483(14) Uani 1 1 d . . . . .
Ag2 Ag 0.15940(2) 0.08988(4) 0.07483(2) 0.03588(15) Uani 1 1 d . . . . .
Ag3 Ag 0.01322(2) 0.18542(4) 0.11903(2) 0.03255(14) Uani 1 1 d . . . . .
Ag4 Ag 0.14873(2) 0.35873(4) 0.15133(2) 0.03051(13) Uani 1 1 d . . . . .
N4 N 0.0938(2) -0.0255(6) 0.21092(16) 0.0420(18) Uani 1 1 d . . . . .
N7 N 0.1673(3) 0.1975(6) 0.04076(18) 0.050(2) Uani 1 1 d . . . . .
N102 N 0.1638(2) -0.1395(5) 0.10120(16) 0.0358(16) Uani 1 1 d . . . . .
N109 N 0.2058(2) -0.0949(5) 0.13164(14) 0.0337(15) Uani 1 1 d . . . . .
N116 N 0.1890(2) -0.0764(5) 0.19035(15) 0.0337(15) Uani 1 1 d . . . . .
N123 N 0.1474(2) -0.0376(5) 0.04892(16) 0.0405(18) Uani 1 1 d . . . . .
N202 N -0.00391(19) 0.0673(5) 0.17798(14) 0.0322(15) Uani 1 1 d . . . . .
N209 N 0.00841(18) -0.0564(5) 0.15786(15) 0.0327(15) Uani 1 1 d . . . . .
N216 N 0.0930(2) -0.1670(5) 0.15416(17) 0.0384(17) Uani 1 1 d . . . . .
N223 N -0.0242(2) 0.2468(5) 0.15405(16) 0.0383(17) Uani 1 1 d . . . . .
N302 N 0.01646(19) 0.0575(5) 0.05984(14) 0.0344(16) Uani 1 1 d . . . . .
N309 N 0.0441(2) 0.1651(5) 0.03924(14) 0.0337(15) Uani 1 1 d . . . . .
N329 N -0.0310(2) 0.0708(5) 0.10722(16) 0.0400(18) Uani 1 1 d . . . . .
N402 N 0.22683(19) 0.2788(5) 0.09114(14) 0.0316(15) Uani 1 1 d . . . . .
N409 N 0.1825(2) 0.3707(5) 0.07944(14) 0.0348(16) Uani 1 1 d . . . . .
N416 N 0.1333(2) 0.4761(5) 0.11753(15) 0.0364(16) Uani 1 1 d . . . . .
N423 N 0.2281(2) 0.0703(6) 0.08146(17) 0.0457(19) Uani 1 1 d . . . . .
N502 N 0.20828(19) 0.2616(5) 0.19962(13) 0.0298(14) Uani 1 1 d . . . . .
N509 N 0.1611(2) 0.2458(5) 0.22516(13) 0.0296(14) Uani 1 1 d . . . . .
N516 N 0.1531(2) 0.0793(5) 0.25342(15) 0.0363(16) Uani 1 1 d . . . . .
N523 N 0.2149(2) 0.3842(5) 0.15292(14) 0.0342(15) Uani 1 1 d . . . . .
N602 N 0.04558(19) 0.4059(5) 0.16932(14) 0.0317(15) Uani 1 1 d . . . . .
N609 N 0.0298(2) 0.4285(5) 0.12787(15) 0.0341(15) Uani 1 1 d . . . . .
N616 N -0.0084(2) 0.2937(5) 0.08608(15) 0.0378(17) Uani 1 1 d . . . . .
N623 N 0.12754(19) 0.4276(5) 0.19092(13) 0.0311(15) Uani 1 1 d . . . . .
C1 C 0.1120(2) 0.1505(5) 0.13194(15) 0.0264(15) Uiso 1 1 d . . . . .
C2 C 0.0519(4) -0.0187(11) 0.2514(3) 0.076(4) Uani 1 1 d . . . . .
H2A H 0.0364 0.0333 0.2498 0.115 Uiso 1 1 calc GR . . . .
H2B H 0.0677 -0.0153 0.2674 0.115 Uiso 1 1 calc GR . . . .
H2C H 0.0362 -0.0704 0.2519 0.115 Uiso 1 1 calc GR . . . .
C3 C 0.0756(3) -0.0242(7) 0.2284(2) 0.046(2) Uani 1 1 d . . . . .
C5 C 0.1866(6) 0.3037(11) 0.0047(3) 0.103(6) Uani 1 1 d . . . . .
H5A H 0.1863 0.2725 -0.0118 0.155 Uiso 1 1 calc GR . . . .
H5B H 0.2114 0.3265 0.0089 0.155 Uiso 1 1 calc GR . . . .
H5C H 0.1690 0.3519 0.0034 0.155 Uiso 1 1 calc GR . . . .
C6 C 0.1764(4) 0.2446(8) 0.0251(2) 0.055(3) Uani 1 1 d . . . . .
C101 C 0.1719(2) -0.0755(6) 0.11999(17) 0.0327(18) Uani 1 1 d . . . . .
C103 C 0.1932(3) -0.1996(7) 0.1014(2) 0.042(2) Uani 1 1 d . . . . .
C104 C 0.1990(3) -0.2755(7) 0.0861(2) 0.050(2) Uani 1 1 d . . . . .
H104 H 0.1811 -0.2958 0.0734 0.060 Uiso 1 1 calc R . . . .
C105 C 0.2335(3) -0.3187(7) 0.0911(2) 0.052(3) Uani 1 1 d . . . . .
H105 H 0.2386 -0.3696 0.0816 0.062 Uiso 1 1 calc R . . . .
C106 C 0.2602(3) -0.2884(7) 0.1097(2) 0.052(3) Uani 1 1 d . . . . .
H106 H 0.2827 -0.3195 0.1122 0.062 Uiso 1 1 calc R . . . .
C107 C 0.2548(3) -0.2134(7) 0.1249(2) 0.043(2) Uani 1 1 d . . . . .
H107 H 0.2731 -0.1930 0.1373 0.052 Uiso 1 1 calc R . . . .
C108 C 0.2204(3) -0.1704(6) 0.12037(19) 0.040(2) Uani 1 1 d . . . . .
C110 C 0.2253(3) -0.0393(6) 0.15195(19) 0.039(2) Uani 1 1 d . . . . .
H11A H 0.2141 0.0194 0.1514 0.047 Uiso 1 1 calc R . . . .
H11B H 0.2515 -0.0333 0.1479 0.047 Uiso 1 1 calc R . . . .
C111 C 0.2233(2) -0.0763(6) 0.17957(19) 0.0372(19) Uani 1 1 d . . . . .
C112 C 0.2555(3) -0.1066(6) 0.19346(19) 0.040(2) Uani 1 1 d . . . . .
H112 H 0.2786 -0.1054 0.1857 0.048 Uiso 1 1 calc R . . . .
C113 C 0.2531(3) -0.1383(7) 0.2189(2) 0.045(2) Uani 1 1 d . . . . .
H113 H 0.2746 -0.1575 0.2285 0.054 Uiso 1 1 calc R . . . .
C114 C 0.2182(3) -0.1415(6) 0.22992(19) 0.040(2) Uani 1 1 d . . . . .
H114 H 0.2157 -0.1641 0.2468 0.048 Uiso 1 1 calc R . . . .
C115 C 0.1874(3) -0.1097(6) 0.21489(17) 0.0369(19) Uani 1 1 d . . . . .
H115 H 0.1640 -0.1116 0.2223 0.044 Uiso 1 1 calc R . . . .
C117 C 0.1298(3) -0.1391(6) 0.0835(2) 0.043(2) Uani 1 1 d . . . . .
H11C H 0.1126 -0.0943 0.0896 0.051 Uiso 1 1 calc R . . . .
H11D H 0.1174 -0.1961 0.0847 0.051 Uiso 1 1 calc R . . . .
C118 C 0.1370(3) -0.1211(7) 0.0551(2) 0.044(2) Uani 1 1 d . . . . .
C119 C 0.1331(3) -0.1865(8) 0.0362(2) 0.053(3) Uani 1 1 d . . . . .
H119 H 0.1251 -0.2430 0.0407 0.064 Uiso 1 1 calc R . . . .
C120 C 0.1413(3) -0.1671(8) 0.0102(2) 0.058(3) Uani 1 1 d . . . . .
H120 H 0.1393 -0.2108 -0.0028 0.070 Uiso 1 1 calc R . . . .
C121 C 0.1521(3) -0.0854(8) 0.0041(2) 0.053(3) Uani 1 1 d . . . . .
H121 H 0.1579 -0.0716 -0.0131 0.064 Uiso 1 1 calc R . . . .
C122 C 0.1544(3) -0.0219(8) 0.0234(2) 0.048(2) Uani 1 1 d . . . . .
H122 H 0.1613 0.0352 0.0187 0.058 Uiso 1 1 calc R . . . .
C201 C 0.0220(2) 0.0253(6) 0.16436(17) 0.0340(18) Uani 1 1 d . . . . .
C203 C -0.0345(2) 0.0118(6) 0.18106(18) 0.038(2) Uani 1 1 d . . . . .
C204 C -0.0685(3) 0.0251(7) 0.19349(19) 0.041(2) Uani 1 1 d . . . . .
H204 H -0.0735 0.0767 0.2027 0.050 Uiso 1 1 calc R . . . .
C205 C -0.0943(3) -0.0448(8) 0.1909(2) 0.049(2) Uani 1 1 d . . . . .
H205 H -0.1173 -0.0393 0.1986 0.058 Uiso 1 1 calc R . . . .
C206 C -0.0865(3) -0.1227(7) 0.1772(2) 0.046(2) Uani 1 1 d . . . . .
H206 H -0.1047 -0.1670 0.1757 0.056 Uiso 1 1 calc R . . . .
C207 C -0.0530(3) -0.1352(7) 0.1659(2) 0.042(2) Uani 1 1 d . . . . .
H207 H -0.0477 -0.1882 0.1575 0.051 Uiso 1 1 calc R . . . .
C208 C -0.0269(3) -0.0664(6) 0.16752(17) 0.0369(19) Uani 1 1 d . . . . .
C210 C 0.0288(2) -0.1227(6) 0.14322(18) 0.0364(19) Uani 1 1 d . . . . .
H21A H 0.0420 -0.0935 0.1293 0.044 Uiso 1 1 calc R . . . .
H21B H 0.0110 -0.1641 0.1349 0.044 Uiso 1 1 calc R . . . .
C211 C 0.0570(2) -0.1732(6) 0.16096(18) 0.0363(19) Uani 1 1 d . . . . .
C212 C 0.0466(3) -0.2216(7) 0.1825(2) 0.047(2) Uani 1 1 d . . . . .
H212 H 0.0214 -0.2247 0.1866 0.057 Uiso 1 1 calc R . . . .
C213 C 0.0737(3) -0.2652(7) 0.1980(2) 0.050(2) Uani 1 1 d . . . . .
H213 H 0.0674 -0.2968 0.2128 0.060 Uiso 1 1 calc R . . . .
C214 C 0.1108(3) -0.2609(7) 0.1908(2) 0.049(2) Uani 1 1 d . . . . .
H214 H 0.1298 -0.2905 0.2006 0.058 Uiso 1 1 calc R . . . .
C215 C 0.1189(3) -0.2114(6) 0.1687(2) 0.044(2) Uani 1 1 d . . . . .
H215 H 0.1437 -0.2093 0.1639 0.053 Uiso 1 1 calc R . . . .
C217 C 0.0009(3) 0.1539(7) 0.19031(19) 0.040(2) Uani 1 1 d . . . . .
H21C H 0.0267 0.1732 0.1884 0.048 Uiso 1 1 calc R . . . .
H21D H -0.0026 0.1477 0.2091 0.048 Uiso 1 1 calc R . . . .
C218 C -0.0255(2) 0.2261(6) 0.17933(19) 0.037(2) Uani 1 1 d . . . . .
C219 C -0.0495(3) 0.2678(7) 0.19632(19) 0.042(2) Uani 1 1 d . . . . .
H219 H -0.0500 0.2500 0.2139 0.050 Uiso 1 1 calc R . . . .
C220 C -0.0728(3) 0.3360(7) 0.1868(2) 0.046(2) Uani 1 1 d . . . . .
H220 H -0.0890 0.3647 0.1978 0.055 Uiso 1 1 calc R . . . .
C221 C -0.0712(3) 0.3602(7) 0.1605(2) 0.045(2) Uani 1 1 d . . . . .
H221 H -0.0861 0.4061 0.1534 0.055 Uiso 1 1 calc R . . . .
C222 C -0.0468(3) 0.3142(6) 0.1450(2) 0.040(2) Uani 1 1 d . . . . .
H222 H -0.0459 0.3304 0.1273 0.049 Uiso 1 1 calc R . . . .
C301 C 0.0462(2) 0.1154(6) 0.06127(17) 0.0315(17) Uani 1 1 d . . . . .
C303 C -0.0051(2) 0.0716(6) 0.03635(17) 0.0344(18) Uani 1 1 d . . . . .
C304 C -0.0365(3) 0.0293(6) 0.02497(18) 0.0370(19) Uani 1 1 d . . . . .
H304 H -0.0478 -0.0179 0.0334 0.044 Uiso 1 1 calc R . . . .
C305 C -0.0504(3) 0.0600(7) 0.00067(19) 0.043(2) Uani 1 1 d . . . . .
H305 H -0.0716 0.0331 -0.0074 0.052 Uiso 1 1 calc R . . . .
C306 C -0.0334(3) 0.1307(8) -0.01217(19) 0.048(2) Uani 1 1 d . . . . .
H306 H -0.0441 0.1508 -0.0283 0.057 Uiso 1 1 calc R . . . .
C307 C -0.0014(3) 0.1711(7) -0.00148(19) 0.045(2) Uani 1 1 d . . . . .
H307 H 0.0104 0.2166 -0.0103 0.054 Uiso 1 1 calc R . . . .
C308 C 0.0126(2) 0.1405(6) 0.02324(17) 0.0340(18) Uani 1 1 d . . . . .
C310 C 0.0720(3) 0.2303(8) 0.0329(2) 0.0499(13) Uani 1 1 d . U . . .
H31C H 0.0620 0.2885 0.0367 0.060 Uiso 0.5 1 calc R . . A 2
H31D H 0.0940 0.2214 0.0449 0.060 Uiso 0.5 1 calc R . . A 2
H31A H 0.0871 0.2400 0.0492 0.060 Uiso 0.5 1 calc R . . B 1
H31B H 0.0884 0.2006 0.0209 0.060 Uiso 0.5 1 calc R . . B 1
C311 C 0.0845(4) 0.2323(9) 0.0067(2) 0.0503(13) Uani 0.5 1 d . U . C 2
N316 N 0.0949(4) 0.1484(8) -0.0017(3) 0.0504(14) Uani 0.5 1 d G U . C 2
C315 C 0.1113(5) 0.1383(7) -0.0259(3) 0.0507(14) Uani 0.5 1 d G U . C 2
H315 H 0.1183 0.0822 -0.0315 0.061 Uiso 0.5 1 calc R . . C 2
C314 C 0.1174(4) 0.2120(10) -0.0416(2) 0.0508(14) Uani 0.5 1 d G U . C 2
H314 H 0.1284 0.2052 -0.0577 0.061 Uiso 0.5 1 calc R . . C 2
C313 C 0.1070(4) 0.2958(8) -0.0332(2) 0.0508(14) Uani 0.5 1 d G U . C 2
H313 H 0.1111 0.3452 -0.0437 0.061 Uiso 0.5 1 calc R . . C 2
C312 C 0.0906(4) 0.3060(7) -0.0091(3) 0.0506(14) Uani 0.5 1 d G U . C 2
H312 H 0.0837 0.3621 -0.0034 0.061 Uiso 0.5 1 calc R . . C 2
C317 C 0.0662(4) 0.3076(7) 0.0230(2) 0.0496(13) Uani 0.5 1 d . U . C 1
N322 N 0.0557(4) 0.3701(9) 0.04138(18) 0.0494(14) Uani 0.5 1 d G U . C 1
C321 C 0.0466(5) 0.4559(8) 0.0333(2) 0.0494(14) Uani 0.5 1 d G U . C 1
H321 H 0.0396 0.4977 0.0456 0.059 Uiso 0.5 1 calc R . . C 1
C320 C 0.0480(5) 0.4793(7) 0.0067(3) 0.0495(14) Uani 0.5 1 d G U . C 1
H320 H 0.0419 0.5367 0.0013 0.059 Uiso 0.5 1 calc R . . C 1
C319 C 0.0584(4) 0.4168(9) -0.01167(19) 0.0496(14) Uani 0.5 1 d G U . C 1
H319 H 0.0594 0.4324 -0.0294 0.059 Uiso 0.5 1 calc R . . C 1
C318 C 0.0675(4) 0.3309(8) -0.0036(2) 0.0495(14) Uani 0.5 1 d G U . C 1
H318 H 0.0745 0.2891 -0.0159 0.059 Uiso 0.5 1 calc R . . C 1
C323 C 0.0099(3) -0.0122(7) 0.07868(19) 0.041(2) Uani 1 1 d . . . . .
H32A H 0.0306 -0.0130 0.0920 0.049 Uiso 1 1 calc R . . . .
H32B H 0.0098 -0.0688 0.0695 0.049 Uiso 1 1 calc R . . . .
C324 C -0.0265(3) -0.0026(6) 0.09228(18) 0.038(2) Uani 1 1 d . . . . .
C325 C -0.0539(3) -0.0695(7) 0.09021(19) 0.042(2) Uani 1 1 d . . . . .
H325 H -0.0500 -0.1200 0.0801 0.051 Uiso 1 1 calc R . . . .
C326 C -0.0864(3) -0.0596(7) 0.1032(2) 0.049(3) Uani 1 1 d . . . . .
H326 H -0.1051 -0.1029 0.1018 0.058 Uiso 1 1 calc R . . . .
C327 C -0.0914(3) 0.0156(8) 0.1184(2) 0.049(2) Uani 1 1 d . . . . .
H327 H -0.1131 0.0234 0.1276 0.059 Uiso 1 1 calc R . . . .
C328 C -0.0633(3) 0.0777(7) 0.11953(19) 0.041(2) Uani 1 1 d . . . . .
H328 H -0.0669 0.1284 0.1295 0.049 Uiso 1 1 calc R . . . .
C401 C 0.1903(3) 0.2958(6) 0.09351(16) 0.0346(18) Uani 1 1 d . . . . .
C403 C 0.2430(2) 0.3428(6) 0.07512(18) 0.0363(19) Uani 1 1 d . . . . .
C404 C 0.2797(3) 0.3559(8) 0.0674(2) 0.046(2) Uani 1 1 d . . . . .
H404 H 0.2992 0.3178 0.0728 0.055 Uiso 1 1 calc R . . . .
C405 C 0.2855(3) 0.4270(8) 0.0516(2) 0.051(3) Uani 1 1 d . . . . .
H405 H 0.3095 0.4367 0.0457 0.061 Uiso 1 1 calc R . . . .
C406 C 0.2566(3) 0.4857(7) 0.0439(2) 0.047(2) Uani 1 1 d . . . . .
H406 H 0.2620 0.5339 0.0332 0.057 Uiso 1 1 calc R . . . .
C407 C 0.2204(3) 0.4745(7) 0.05168(19) 0.043(2) Uani 1 1 d . . . . .
H407 H 0.2012 0.5135 0.0465 0.052 Uiso 1 1 calc R . . . .
C408 C 0.2143(2) 0.4014(6) 0.06782(18) 0.0359(19) Uani 1 1 d . . . . .
C410 C 0.1436(2) 0.4044(6) 0.07411(19) 0.038(2) Uani 1 1 d . . . . .
H41A H 0.1263 0.3557 0.0765 0.046 Uiso 1 1 calc R . . . .
H41B H 0.1409 0.4217 0.0556 0.046 Uiso 1 1 calc R . . . .
C411 C 0.1312(2) 0.4815(6) 0.0906(2) 0.041(2) Uani 1 1 d . . . . .
C412 C 0.1148(3) 0.5530(7) 0.0775(2) 0.044(2) Uani 1 1 d . . . . .
H412 H 0.1145 0.5558 0.0591 0.053 Uiso 1 1 calc R . . . .
C413 C 0.0989(3) 0.6202(7) 0.0914(2) 0.050(3) Uani 1 1 d . . . . .
H413 H 0.0873 0.6680 0.0826 0.060 Uiso 1 1 calc R . . . .
C414 C 0.1005(3) 0.6148(7) 0.1194(2) 0.051(3) Uani 1 1 d . . . . .
H414 H 0.0902 0.6590 0.1296 0.061 Uiso 1 1 calc R . . . .
C415 C 0.1178(3) 0.5426(7) 0.1310(2) 0.047(2) Uani 1 1 d . . . . .
H415 H 0.1190 0.5391 0.1494 0.056 Uiso 1 1 calc R . . . .
C417 C 0.2474(3) 0.2072(7) 0.10503(19) 0.040(2) Uani 1 1 d . . . . .
H41C H 0.2329 0.1885 0.1197 0.048 Uiso 1 1 calc R . . . .
H41D H 0.2710 0.2313 0.1125 0.048 Uiso 1 1 calc R . . . .
C418 C 0.2565(3) 0.1249(7) 0.0889(2) 0.042(2) Uani 1 1 d . . . . .
C419 C 0.2941(3) 0.1055(8) 0.0856(2) 0.054(3) Uani 1 1 d . . . . .
H419 H 0.3129 0.1460 0.0906 0.065 Uiso 1 1 calc R . . . .
C420 C 0.3031(3) 0.0244(10) 0.0745(3) 0.069(4) Uani 1 1 d . . . . .
H420 H 0.3280 0.0097 0.0719 0.083 Uiso 1 1 calc R . . . .
C421 C 0.2749(3) -0.0326(9) 0.0678(3) 0.068(4) Uani 1 1 d . . . . .
H421 H 0.2804 -0.0888 0.0615 0.081 Uiso 1 1 calc R . . . .
C422 C 0.2379(3) -0.0076(8) 0.0704(2) 0.055(3) Uani 1 1 d . . . . .
H422 H 0.2189 -0.0459 0.0642 0.066 Uiso 1 1 calc R . . . .
C501 C 0.1728(2) 0.2251(5) 0.20105(16) 0.0289(16) Uani 1 1 d . . . . .
C503 C 0.2181(3) 0.3068(6) 0.22273(17) 0.0361(19) Uani 1 1 d . . . . .
C504 C 0.2508(2) 0.3548(6) 0.23058(18) 0.0357(19) Uani 1 1 d . . . . .
H504 H 0.2712 0.3594 0.2199 0.043 Uiso 1 1 calc R . . . .
C505 C 0.2505(3) 0.3942(6) 0.25485(19) 0.042(2) Uani 1 1 d . . . . .
H505 H 0.2715 0.4269 0.2608 0.050 Uiso 1 1 calc R . . . .
C506 C 0.2200(3) 0.3878(6) 0.27134(19) 0.040(2) Uani 1 1 d . . . . .
H506 H 0.2208 0.4175 0.2875 0.048 Uiso 1 1 calc R . . . .
C507 C 0.1886(3) 0.3371(6) 0.26362(17) 0.0345(18) Uani 1 1 d . . . . .
H507 H 0.1685 0.3303 0.2745 0.041 Uiso 1 1 calc R . . . .
C508 C 0.1885(2) 0.2975(6) 0.23907(17) 0.0340(18) Uani 1 1 d . . . . .
C510 C 0.1260(2) 0.2170(6) 0.23588(19) 0.038(2) Uani 1 1 d . . . . .
H51A H 0.1104 0.1884 0.2220 0.046 Uiso 1 1 calc R . . . .
H51B H 0.1124 0.2684 0.2419 0.046 Uiso 1 1 calc R . . . .
C511 C 0.1329(2) 0.1528(6) 0.25880(17) 0.0353(18) Uani 1 1 d . . . . .
C512 C 0.1181(3) 0.1682(7) 0.28301(19) 0.040(2) Uani 1 1 d . . . . .
H512 H 0.1040 0.2188 0.2859 0.048 Uiso 1 1 calc R . . . .
C513 C 0.1249(3) 0.1063(8) 0.3027(2) 0.049(2) Uani 1 1 d . . . . .
H513 H 0.1157 0.1154 0.3193 0.058 Uiso 1 1 calc R . . . .
C514 C 0.1453(3) 0.0312(7) 0.2978(2) 0.045(2) Uani 1 1 d . . . . .
H514 H 0.1498 -0.0114 0.3109 0.054 Uiso 1 1 calc R . . . .
C515 C 0.1589(3) 0.0207(6) 0.2728(2) 0.041(2) Uani 1 1 d . . . . .
H515 H 0.1727 -0.0300 0.2694 0.049 Uiso 1 1 calc R . . . .
C517 C 0.2325(2) 0.2477(6) 0.17809(17) 0.0342(18) Uani 1 1 d . . . . .
H51C H 0.2201 0.2072 0.1655 0.041 Uiso 1 1 calc R . . . .
H51D H 0.2555 0.2193 0.1850 0.041 Uiso 1 1 calc R . . . .
C518 C 0.2431(2) 0.3322(6) 0.16330(16) 0.0324(17) Uani 1 1 d . . . . .
C519 C 0.2805(2) 0.3474(7) 0.15937(19) 0.039(2) Uani 1 1 d . . . . .
H519 H 0.2989 0.3100 0.1669 0.047 Uiso 1 1 calc R . . . .
C520 C 0.2904(3) 0.4184(7) 0.1442(2) 0.042(2) Uani 1 1 d . . . . .
H520 H 0.3155 0.4301 0.1412 0.051 Uiso 1 1 calc R . . . .
C521 C 0.2612(3) 0.4730(7) 0.13323(19) 0.043(2) Uani 1 1 d . . . . .
H521 H 0.2667 0.5214 0.1227 0.051 Uiso 1 1 calc R . . . .
C522 C 0.2249(2) 0.4533(6) 0.13841(17) 0.0344(18) Uani 1 1 d . . . . .
H522 H 0.2059 0.4903 0.1314 0.041 Uiso 1 1 calc R . . . .
C601 C 0.0508(2) 0.3771(6) 0.14491(17) 0.0315(17) Uani 1 1 d . . . . .
C603 C 0.0197(2) 0.4753(6) 0.16881(19) 0.0370(19) Uani 1 1 d . . . . .
C604 C 0.0045(3) 0.5244(7) 0.1887(2) 0.046(2) Uani 1 1 d . . . . .
H604 H 0.0115 0.5145 0.2065 0.055 Uiso 1 1 calc R . . . .
C605 C -0.0212(3) 0.5880(7) 0.1810(2) 0.048(2) Uani 1 1 d . . . . .
H605 H -0.0322 0.6218 0.1938 0.058 Uiso 1 1 calc R . . . .
C606 C -0.0313(3) 0.6038(7) 0.1543(2) 0.052(3) Uani 1 1 d . . . . .
H606 H -0.0489 0.6478 0.1499 0.062 Uiso 1 1 calc R . . . .
C607 C -0.0161(3) 0.5564(6) 0.1341(2) 0.042(2) Uani 1 1 d . . . . .
H607 H -0.0224 0.5677 0.1163 0.051 Uiso 1 1 calc R . . . .
C608 C 0.0100(2) 0.4893(6) 0.14237(19) 0.0375(19) Uani 1 1 d . . . . .
C610 C 0.0304(2) 0.4234(6) 0.09928(18) 0.0359(19) Uani 1 1 d . . . . .
H61A H 0.0524 0.3892 0.0950 0.043 Uiso 1 1 calc R . . . .
H61B H 0.0340 0.4830 0.0926 0.043 Uiso 1 1 calc R . . . .
C611 C -0.0039(2) 0.3833(6) 0.08410(18) 0.0345(18) Uani 1 1 d . . . . .
C612 C -0.0272(3) 0.4347(7) 0.0687(2) 0.044(2) Uani 1 1 d . . . . .
H612 H -0.0237 0.4958 0.0683 0.053 Uiso 1 1 calc R . . . .
C613 C -0.0567(3) 0.3958(8) 0.0534(2) 0.049(2) Uani 1 1 d . . . . .
H613 H -0.0732 0.4307 0.0429 0.059 Uiso 1 1 calc R . . . .
C614 C -0.0610(3) 0.3064(8) 0.0540(2) 0.049(2) Uani 1 1 d . . . . .
H614 H -0.0798 0.2785 0.0435 0.059 Uiso 1 1 calc R . . . .
C615 C -0.0363(3) 0.2574(7) 0.07081(19) 0.042(2) Uani 1 1 d . . . . .
H615 H -0.0394 0.1962 0.0714 0.050 Uiso 1 1 calc R . . . .
C617 C 0.0639(2) 0.3672(6) 0.19354(17) 0.0334(18) Uani 1 1 d . . . . .
H61C H 0.0733 0.3085 0.1896 0.040 Uiso 1 1 calc R . . . .
H61D H 0.0455 0.3609 0.2068 0.040 Uiso 1 1 calc R . . . .
C618 C 0.0964(2) 0.4239(6) 0.20467(17) 0.0342(19) Uani 1 1 d . . . . .
C619 C 0.0933(3) 0.4671(7) 0.22831(18) 0.040(2) Uani 1 1 d . . . . .
H619 H 0.0716 0.4609 0.2376 0.047 Uiso 1 1 calc R . . . .
C620 C 0.1229(3) 0.5206(6) 0.23841(18) 0.0381(19) Uani 1 1 d . . . . .
H620 H 0.1209 0.5522 0.2540 0.046 Uiso 1 1 calc R . . . .
C621 C 0.1547(3) 0.5248(6) 0.22465(18) 0.0376(19) Uani 1 1 d . . . . .
H621 H 0.1751 0.5587 0.2310 0.045 Uiso 1 1 calc R . . . .
C622 C 0.1564(2) 0.4780(6) 0.20098(18) 0.0353(18) Uani 1 1 d . . . . .
H622 H 0.1782 0.4816 0.1917 0.042 Uiso 1 1 calc R . . . .
Cl1 Cl -0.1271(2) 0.7156(5) 0.11949(17) 0.0317(13) Uani 0.25 1 d . U . D 1
Cl2 Cl -0.1073(3) 0.5688(6) 0.0869(2) 0.0436(15) Uani 0.25 1 d . U . D 1
C14 C -0.1018(10) 0.674(2) 0.0945(8) 0.0377(15) Uani 0.25 1 d . U . D 1
H14A H -0.1079 0.7084 0.0787 0.045 Uiso 0.25 1 calc R . . D 1
H14B H -0.0753 0.6835 0.0993 0.045 Uiso 0.25 1 calc R . . D 1
Cl3 Cl -0.1450(3) 0.3580(10) 0.0892(3) 0.074(3) Uani 0.25 1 d . U . E 1
Cl4 Cl -0.1429(3) 0.1813(9) 0.0677(3) 0.071(3) Uani 0.25 1 d . U . E 1
C15 C -0.1604(14) 0.275(4) 0.0666(12) 0.073(3) Uani 0.25 1 d . U . E 1
H15A H -0.1872 0.2681 0.0683 0.087 Uiso 0.25 1 calc R . . E 1
H15B H -0.1571 0.2983 0.0490 0.087 Uiso 0.25 1 calc R . . E 1
Cl5 Cl 0.20362(7) 0.6694(2) 0.17063(6) 0.0588(7) Uani 1 1 d . . . . .
Cl6 Cl 0.25254(7) 0.55431(17) 0.20313(5) 0.0479(5) Uani 1 1 d . . . . .
C16 C 0.2509(3) 0.6468(7) 0.1818(2) 0.049(2) Uani 1 1 d . . . . .
H16A H 0.2659 0.6350 0.1668 0.059 Uiso 1 1 calc R . . . .
H16B H 0.2614 0.6980 0.1911 0.059 Uiso 1 1 calc R . . . .
Cl7 Cl 0.2581(5) 0.1513(14) 0.0187(3) 0.096(3) Uani 0.25 1 d D U . F 2
Cl8 Cl 0.2500 -0.0183(10) 0.0000 0.096(3) Uani 0.5 2 d DS TU P F 2
C17 C 0.2500 0.0791(12) 0.0000 0.096(3) Uani 0.5 2 d DS TU P F 2
Cl9 Cl 0.2520(4) -0.2351(6) 0.02817(14) 0.114(3) Uani 0.5 1 d . . . G 2
C18 C 0.2500 -0.292(2) 0.0000 0.056(8) Uani 0.5 2 d S T P G 2
H18A H 0.2280 -0.3297 -0.0001 0.067 Uiso 0.25 1 calc R . . G 2
H18B H 0.2720 -0.3297 0.0001 0.067 Uiso 0.25 1 calc R . . G 2
F11 F 0.3269(2) 0.1553(7) 0.17691(18) 0.0871(15) Uani 1 1 d . U . . .
F12 F 0.3197(2) 0.0137(7) 0.1669(2) 0.0937(16) Uani 1 1 d . U . . .
F13 F 0.3389(2) 0.1077(7) 0.13746(19) 0.0885(15) Uani 1 1 d . U . . .
F14 F 0.27832(19) 0.1122(6) 0.14978(17) 0.0790(15) Uani 1 1 d . U . . .
B1 B 0.3143(5) 0.0981(15) 0.1570(4) 0.0864(13) Uani 1 1 d . U . . .
F21 F 0.12631(19) -0.3153(4) 0.28341(13) 0.0568(15) Uani 1 1 d . . . . .
F22 F 0.1731(2) -0.2126(5) 0.28721(14) 0.071(2) Uani 1 1 d . . . . .
F23 F 0.16379(16) -0.2896(4) 0.24895(12) 0.0496(14) Uani 1 1 d . . . . .
F24 F 0.1215(2) -0.1860(5) 0.26035(14) 0.0681(19) Uani 1 1 d . . . . .
B2 B 0.1461(3) -0.2503(8) 0.2703(2) 0.041(2) Uani 1 1 d . . . . .
F31 F 0.03315(19) 0.2642(5) 0.28164(11) 0.0561(16) Uani 1 1 d . . . . .
F32 F -0.01271(19) 0.1939(6) 0.25584(13) 0.0669(19) Uani 1 1 d . . . . .
F33 F 0.0098(2) 0.3290(6) 0.24347(16) 0.085(2) Uani 1 1 d . . . . .
F34 F 0.04631(18) 0.2079(6) 0.24183(14) 0.074(2) Uani 1 1 d . . . . .
B3 B 0.0199(3) 0.2485(9) 0.2559(2) 0.045(3) Uani 1 1 d . . . . .
F41 F 0.0121(2) -0.3629(4) 0.07590(15) 0.0660(18) Uani 1 1 d . . . . .
F42 F -0.0128(3) -0.2629(5) 0.10296(15) 0.078(2) Uani 1 1 d . . . . .
F43 F -0.0173(2) -0.2411(5) 0.05849(13) 0.070(2) Uani 1 1 d . . . . .
F44 F 0.0382(2) -0.2247(5) 0.0802(2) 0.093(3) Uani 1 1 d . . . . .
B4 B 0.0049(4) -0.2743(9) 0.0790(3) 0.057(3) Uani 1 1 d . . . . .
F51 F 0.1391(3) 0.4961(6) 0.0119(2) 0.105(3) Uani 1 1 d . . . . .
F52 F 0.1642(4) 0.6235(6) 0.02617(19) 0.115(4) Uani 1 1 d . . . . .
F53 F 0.1787(4) 0.5753(10) -0.0110(3) 0.152(5) Uani 1 1 d . . . . .
F54 F 0.1210(3) 0.6262(6) -0.0069(3) 0.124(4) Uani 1 1 d . . . . .
B5 B 0.1486(4) 0.5775(11) 0.0021(3) 0.062(4) Uani 1 1 d . . . . .
F61 F 0.1224(4) 0.0317(11) -0.0475(3) 0.072(4) Uani 0.5 1 d . . . H 1
F62 F 0.1358(7) 0.1738(16) -0.0568(4) 0.110(7) Uani 0.5 1 d . . . H 1
F63 F 0.1652(6) 0.1074(13) -0.0217(3) 0.107(7) Uani 0.5 1 d . . . H 1
F64 F 0.1049(7) 0.1368(16) -0.0199(4) 0.116(8) Uani 0.5 1 d . . . H 1
B6 B 0.1310(8) 0.113(2) -0.0357(6) 0.066(8) Uani 0.5 1 d . . . H 1
F71 F -0.0964(6) 0.4351(17) 0.1064(6) 0.200(7) Uani 0.5 1 d D U . I 2
F72 F -0.1198(6) 0.557(2) 0.1295(5) 0.200(7) Uani 0.5 1 d D U . I 2
F73 F -0.1219(7) 0.5585(19) 0.0831(5) 0.200(7) Uani 0.5 1 d D U . I 2
F74 F -0.1614(5) 0.4614(19) 0.1055(6) 0.200(7) Uani 0.5 1 d D U . I 2
B7 B -0.1249(5) 0.5032(15) 0.1062(4) 0.200(7) Uani 0.5 1 d D U . I 2
N10 N -0.1689(4) 0.3596(11) 0.1528(3) 0.041(2) Uani 0.5 1 d . U . . .
C8 C -0.1459(5) 0.1859(14) 0.1568(4) 0.043(3) Uani 0.5 1 d . U . . .
H8A H -0.1365 0.1640 0.1406 0.064 Uiso 0.5 1 calc GR . . . .
H8B H -0.1674 0.1517 0.1613 0.064 Uiso 0.5 1 calc GR . . . .
H8C H -0.1265 0.1810 0.1708 0.064 Uiso 0.5 1 calc GR . . . .
C9 C -0.1581(5) 0.2906(14) 0.1530(4) 0.042(2) Uani 0.5 1 d . U . . .
N13 N 0.0505(7) 0.4574(17) 0.0336(6) 0.073(7) Uani 0.5 1 d . . . J 2
C11 C 0.0382(10) 0.618(2) 0.0169(6) 0.080(8) Uani 0.5 1 d . . . J 2
H11E H 0.0223 0.6172 0.0009 0.119 Uiso 0.5 1 calc GR . . J 2
H11F H 0.0619 0.6451 0.0134 0.119 Uiso 0.5 1 calc GR . . J 2
H11G H 0.0262 0.6521 0.0301 0.119 Uiso 0.5 1 calc GR . . J 2
C12 C 0.0442(7) 0.5320(16) 0.0259(5) 0.057(6) Uani 0.5 1 d . . . J 2

loop_
_atom_site_aniso_label
_atom_site_aniso_U_11
_atom_site_aniso_U_22
_atom_site_aniso_U_33
_atom_site_aniso_U_23
_atom_site_aniso_U_13
_atom_site_aniso_U_12
Au1 0.02927(18) 0.02627(18) 0.03452(18) -0.00130(13) -0.00316(13) 0.00213(13)
Au2 0.02523(17) 0.02943(19) 0.03342(18) 0.00018(13) -0.00450(13) 0.00051(12)
Au3 0.02761(17) 0.02906(19) 0.03224(17) -0.00148(13) -0.00591(13) -0.00028(12)
Au4 0.02774(18) 0.02814(19) 0.03271(18) -0.00229(13) -0.00245(13) 0.00014(12)
Au5 0.02676(17) 0.02605(18) 0.03071(17) -0.00014(12) -0.00510(12) -0.00125(12)
Au6 0.02476(17) 0.02749(18) 0.03411(18) -0.00308(13) -0.00492(12) 0.00125(12)
Ag1 0.0327(3) 0.0314(3) 0.0401(3) 0.0062(2) -0.0009(2) 0.0028(2)
Ag2 0.0397(3) 0.0324(3) 0.0354(3) -0.0046(2) 0.0006(2) -0.0004(3)
Ag3 0.0261(3) 0.0335(3) 0.0373(3) 0.0011(2) -0.0060(2) -0.0008(2)
Ag4 0.0283(3) 0.0266(3) 0.0360(3) -0.0022(2) -0.0038(2) -0.0012(2)
N4 0.041(4) 0.047(5) 0.038(4) 0.002(3) -0.001(3) -0.003(4)
N7 0.056(5) 0.045(5) 0.047(5) -0.002(4) -0.003(4) -0.002(4)
N102 0.032(4) 0.027(4) 0.048(4) -0.005(3) 0.000(3) 0.007(3)
N109 0.034(4) 0.032(4) 0.034(4) -0.001(3) -0.003(3) 0.006(3)
N116 0.030(4) 0.029(4) 0.042(4) -0.003(3) -0.005(3) 0.003(3)
N123 0.044(4) 0.032(4) 0.044(4) -0.007(3) -0.006(3) 0.001(3)
N202 0.026(3) 0.035(4) 0.036(4) -0.001(3) 0.000(3) 0.002(3)
N209 0.024(3) 0.031(4) 0.042(4) 0.004(3) -0.005(3) 0.001(3)
N216 0.027(4) 0.031(4) 0.057(5) -0.003(3) -0.001(3) 0.002(3)
N223 0.031(4) 0.033(4) 0.050(4) 0.001(3) -0.004(3) 0.003(3)
N302 0.028(3) 0.036(4) 0.038(4) -0.005(3) -0.009(3) -0.006(3)
N309 0.034(4) 0.036(4) 0.030(3) -0.002(3) -0.007(3) -0.003(3)
N329 0.033(4) 0.037(4) 0.049(4) 0.007(3) -0.016(3) -0.006(3)
N402 0.024(3) 0.035(4) 0.035(4) -0.001(3) 0.004(3) -0.001(3)
N409 0.032(4) 0.040(4) 0.032(3) -0.004(3) -0.005(3) -0.001(3)
N416 0.038(4) 0.025(4) 0.045(4) 0.003(3) -0.007(3) 0.006(3)
N423 0.045(5) 0.040(5) 0.051(5) -0.002(4) -0.004(4) 0.003(4)
N502 0.029(3) 0.031(4) 0.028(3) -0.005(3) -0.007(3) -0.008(3)
N509 0.037(4) 0.027(4) 0.024(3) -0.002(3) -0.008(3) -0.003(3)
N516 0.035(4) 0.031(4) 0.042(4) 0.000(3) -0.003(3) -0.004(3)
N523 0.038(4) 0.032(4) 0.033(3) -0.005(3) -0.004(3) -0.001(3)
N602 0.025(3) 0.031(4) 0.039(4) -0.003(3) 0.000(3) 0.000(3)
N609 0.030(4) 0.031(4) 0.041(4) -0.002(3) -0.001(3) 0.002(3)
N616 0.031(4) 0.039(4) 0.041(4) -0.002(3) -0.013(3) -0.002(3)
N623 0.032(4) 0.030(4) 0.031(3) -0.003(3) -0.006(3) 0.001(3)
C2 0.072(8) 0.106(12) 0.054(7) 0.024(7) 0.020(6) 0.011(8)
C3 0.038(5) 0.051(6) 0.048(6) 0.007(5) -0.006(4) 0.000(4)
C5 0.19(2) 0.068(10) 0.055(8) 0.012(7) 0.042(10) -0.021(11)
C6 0.077(8) 0.043(6) 0.044(6) 0.001(5) 0.003(5) 0.006(5)
C101 0.030(4) 0.029(4) 0.039(4) 0.001(3) -0.002(3) 0.000(3)
C103 0.048(5) 0.031(5) 0.048(5) 0.001(4) -0.002(4) 0.005(4)
C104 0.055(6) 0.033(5) 0.061(6) -0.007(5) -0.001(5) 0.011(4)
C105 0.060(6) 0.033(5) 0.062(7) -0.004(5) 0.004(5) 0.018(5)
C106 0.048(6) 0.043(6) 0.065(7) -0.001(5) 0.004(5) 0.025(5)
C107 0.043(5) 0.037(5) 0.050(5) 0.001(4) 0.005(4) 0.008(4)
C108 0.045(5) 0.032(5) 0.042(5) 0.002(4) 0.002(4) 0.004(4)
C110 0.035(5) 0.027(5) 0.054(5) -0.004(4) -0.005(4) -0.004(3)
C111 0.035(5) 0.026(4) 0.049(5) -0.002(4) -0.007(4) 0.001(3)
C112 0.035(5) 0.039(5) 0.044(5) -0.005(4) -0.010(4) 0.003(4)
C113 0.039(5) 0.038(5) 0.055(6) -0.005(4) -0.015(4) 0.002(4)
C114 0.042(5) 0.032(5) 0.044(5) 0.000(4) -0.011(4) 0.004(4)
C115 0.037(5) 0.035(5) 0.037(4) 0.002(4) -0.010(4) 0.001(4)
C117 0.043(5) 0.029(5) 0.055(6) -0.002(4) -0.006(4) -0.004(4)
C118 0.037(5) 0.050(6) 0.045(5) -0.011(4) -0.007(4) 0.003(4)
C119 0.061(7) 0.039(6) 0.058(6) -0.015(5) -0.011(5) 0.001(5)
C120 0.063(7) 0.053(7) 0.056(6) -0.021(5) -0.024(5) 0.018(5)
C121 0.069(7) 0.046(6) 0.044(5) -0.013(5) -0.014(5) 0.010(5)
C122 0.057(6) 0.046(6) 0.040(5) -0.006(4) -0.011(4) -0.001(5)
C201 0.031(4) 0.035(5) 0.036(4) 0.001(3) -0.005(3) -0.006(3)
C203 0.034(4) 0.038(5) 0.039(5) 0.008(4) -0.008(4) -0.004(4)
C204 0.038(5) 0.048(6) 0.038(5) 0.004(4) 0.000(4) -0.005(4)
C205 0.038(5) 0.055(7) 0.053(6) 0.009(5) 0.006(4) -0.001(4)
C206 0.037(5) 0.043(6) 0.058(6) 0.017(5) -0.011(4) -0.008(4)
C207 0.036(5) 0.042(5) 0.048(5) 0.012(4) -0.014(4) -0.001(4)
C208 0.041(5) 0.035(5) 0.033(4) 0.012(4) -0.009(4) -0.004(4)
C210 0.035(4) 0.035(5) 0.038(4) 0.003(4) -0.007(4) -0.002(4)
C211 0.033(4) 0.037(5) 0.039(4) -0.001(4) -0.001(4) -0.001(4)
C212 0.036(5) 0.050(6) 0.056(6) 0.009(5) 0.002(4) 0.005(4)
C213 0.053(6) 0.044(6) 0.051(6) 0.018(5) -0.004(5) 0.002(5)
C214 0.043(5) 0.051(6) 0.051(6) 0.002(5) -0.006(4) 0.021(5)
C215 0.038(5) 0.031(5) 0.061(6) -0.006(4) -0.012(4) 0.004(4)
C217 0.035(5) 0.040(5) 0.045(5) -0.004(4) -0.003(4) -0.004(4)
C218 0.030(4) 0.039(5) 0.043(5) -0.005(4) -0.002(3) -0.010(4)
C219 0.045(5) 0.042(6) 0.038(5) -0.004(4) 0.000(4) 0.000(4)
C220 0.041(5) 0.039(5) 0.058(6) -0.011(4) 0.001(4) 0.004(4)
C221 0.036(5) 0.038(5) 0.063(6) -0.003(5) 0.004(4) 0.005(4)
C222 0.037(5) 0.038(5) 0.046(5) 0.005(4) 0.002(4) -0.004(4)
C301 0.035(4) 0.024(4) 0.035(4) 0.000(3) -0.002(3) 0.001(3)
C303 0.033(4) 0.037(5) 0.033(4) 0.001(4) -0.006(3) 0.003(4)
C304 0.040(5) 0.034(5) 0.037(4) -0.004(4) -0.003(4) -0.002(4)
C305 0.036(5) 0.049(6) 0.044(5) -0.009(4) -0.006(4) -0.007(4)
C306 0.050(6) 0.054(6) 0.036(5) 0.001(4) -0.013(4) 0.003(5)
C307 0.050(5) 0.046(6) 0.037(5) 0.007(4) -0.006(4) -0.007(4)
C308 0.039(5) 0.026(4) 0.037(4) -0.002(3) -0.001(4) -0.004(3)
C310 0.056(3) 0.052(3) 0.042(3) 0.000(2) 0.000(2) -0.011(2)
C311 0.056(3) 0.052(3) 0.042(3) 0.000(2) 0.000(2) -0.011(3)
N316 0.056(3) 0.052(3) 0.043(3) 0.000(2) 0.001(2) -0.011(3)
C315 0.057(3) 0.052(3) 0.043(3) 0.000(2) 0.001(3) -0.011(3)
C314 0.057(3) 0.052(3) 0.043(3) 0.000(3) 0.001(3) -0.011(3)
C313 0.057(3) 0.052(3) 0.043(3) 0.000(2) 0.001(3) -0.011(3)
C312 0.057(3) 0.052(3) 0.043(3) 0.000(2) 0.001(2) -0.011(3)
C317 0.055(3) 0.051(3) 0.042(3) 0.000(2) 0.000(2) -0.010(3)
N322 0.055(3) 0.051(3) 0.042(3) 0.000(2) 0.000(2) -0.010(3)
C321 0.055(3) 0.051(3) 0.042(3) 0.001(2) 0.000(3) -0.010(3)
C320 0.055(3) 0.051(3) 0.042(3) 0.001(3) 0.000(3) -0.010(3)
C319 0.055(3) 0.051(3) 0.042(3) 0.001(2) 0.000(3) -0.010(3)
C318 0.055(3) 0.051(3) 0.042(3) 0.001(2) 0.000(2) -0.010(3)
C323 0.039(5) 0.038(5) 0.044(5) 0.002(4) -0.007(4) 0.001(4)
C324 0.038(5) 0.037(5) 0.039(5) 0.012(4) -0.011(4) -0.006(4)
C325 0.048(5) 0.034(5) 0.043(5) 0.006(4) -0.010(4) -0.015(4)
C326 0.045(5) 0.045(6) 0.054(6) 0.016(5) -0.013(4) -0.023(5)
C327 0.033(5) 0.059(7) 0.053(6) 0.009(5) -0.009(4) -0.010(4)
C328 0.034(5) 0.047(6) 0.040(5) 0.007(4) -0.007(4) -0.002(4)
C401 0.040(5) 0.034(5) 0.030(4) -0.003(3) -0.001(3) -0.004(4)
C403 0.036(5) 0.035(5) 0.037(4) -0.009(4) 0.001(4) -0.005(4)
C404 0.038(5) 0.057(7) 0.043(5) -0.002(5) 0.003(4) 0.004(4)
C405 0.041(5) 0.053(7) 0.059(6) -0.011(5) 0.017(5) -0.012(5)
C406 0.062(6) 0.040(5) 0.042(5) 0.003(4) 0.012(5) -0.014(5)
C407 0.046(5) 0.042(5) 0.041(5) -0.005(4) 0.004(4) -0.006(4)
C408 0.032(4) 0.038(5) 0.037(4) -0.005(4) -0.001(3) -0.003(4)
C410 0.032(4) 0.038(5) 0.044(5) 0.004(4) -0.005(4) -0.004(4)
C411 0.027(4) 0.036(5) 0.058(6) 0.009(4) -0.007(4) -0.004(4)
C412 0.040(5) 0.035(5) 0.056(6) 0.010(4) -0.007(4) -0.004(4)
C413 0.041(5) 0.039(6) 0.069(7) 0.012(5) -0.005(5) -0.001(4)
C414 0.058(6) 0.031(5) 0.062(6) -0.010(5) -0.010(5) 0.008(4)
C415 0.045(5) 0.032(5) 0.062(6) -0.005(4) -0.005(5) -0.002(4)
C417 0.035(5) 0.041(5) 0.043(5) 0.001(4) 0.001(4) -0.001(4)
C418 0.038(5) 0.042(5) 0.046(5) 0.004(4) -0.005(4) 0.007(4)
C419 0.041(5) 0.050(6) 0.072(7) -0.009(5) 0.001(5) 0.002(5)
C420 0.047(6) 0.076(9) 0.083(9) -0.024(7) -0.003(6) 0.029(6)
C421 0.054(7) 0.057(8) 0.091(9) -0.033(7) -0.004(6) 0.019(6)
C422 0.056(6) 0.040(6) 0.068(7) -0.012(5) -0.015(5) 0.010(5)
C501 0.035(4) 0.022(4) 0.028(4) 0.001(3) -0.004(3) 0.000(3)
C503 0.043(5) 0.029(4) 0.036(4) 0.004(3) -0.005(4) 0.004(4)
C504 0.030(4) 0.036(5) 0.041(5) 0.006(4) -0.010(3) -0.004(3)
C505 0.049(5) 0.034(5) 0.041(5) 0.004(4) -0.009(4) -0.009(4)
C506 0.050(5) 0.029(5) 0.040(5) -0.004(4) -0.011(4) -0.003(4)
C507 0.038(5) 0.031(5) 0.033(4) -0.002(3) -0.007(3) 0.000(4)
C508 0.039(5) 0.027(4) 0.035(4) 0.002(3) -0.010(3) -0.002(3)
C510 0.032(4) 0.034(5) 0.047(5) -0.002(4) -0.006(4) 0.002(4)
C511 0.032(4) 0.036(5) 0.037(4) 0.000(4) -0.003(3) 0.000(4)
C512 0.033(4) 0.042(5) 0.044(5) 0.001(4) -0.006(4) -0.001(4)
C513 0.042(5) 0.063(7) 0.041(5) 0.004(5) 0.001(4) -0.004(5)
C514 0.035(5) 0.045(6) 0.054(6) 0.011(4) -0.012(4) -0.009(4)
C515 0.034(5) 0.033(5) 0.055(6) 0.005(4) -0.014(4) -0.001(4)
C517 0.030(4) 0.037(5) 0.034(4) 0.001(4) -0.008(3) 0.003(4)
C518 0.041(5) 0.024(4) 0.031(4) -0.002(3) -0.006(3) -0.004(3)
C519 0.029(4) 0.038(5) 0.049(5) -0.003(4) -0.001(4) 0.002(4)
C520 0.032(5) 0.047(6) 0.049(5) 0.004(4) 0.003(4) -0.004(4)
C521 0.048(5) 0.039(5) 0.040(5) 0.003(4) -0.003(4) -0.014(4)
C522 0.030(4) 0.033(5) 0.039(4) 0.001(4) -0.007(3) -0.007(3)
C601 0.023(4) 0.027(4) 0.044(5) -0.004(3) -0.006(3) -0.001(3)
C603 0.032(4) 0.030(5) 0.049(5) -0.001(4) -0.003(4) -0.001(3)
C604 0.044(5) 0.044(6) 0.050(5) -0.011(4) 0.005(4) 0.006(4)
C605 0.045(6) 0.042(6) 0.058(6) -0.013(5) 0.003(5) 0.000(4)
C606 0.042(5) 0.038(6) 0.073(7) -0.003(5) -0.004(5) 0.016(4)
C607 0.034(5) 0.031(5) 0.061(6) 0.003(4) 0.000(4) 0.010(4)
C608 0.033(4) 0.030(5) 0.049(5) 0.000(4) 0.004(4) -0.002(4)
C610 0.032(4) 0.036(5) 0.039(5) 0.000(4) 0.004(3) -0.001(4)
C611 0.032(4) 0.031(5) 0.040(4) 0.004(4) -0.001(3) 0.002(3)
C612 0.036(5) 0.047(6) 0.049(5) 0.004(4) -0.007(4) 0.005(4)
C613 0.045(5) 0.050(6) 0.051(6) 0.009(5) -0.015(4) 0.005(5)
C614 0.043(5) 0.057(7) 0.045(5) 0.003(5) -0.006(4) -0.002(5)
C615 0.046(5) 0.037(5) 0.041(5) 0.002(4) -0.005(4) -0.001(4)
C617 0.029(4) 0.033(5) 0.037(4) -0.001(3) -0.003(3) -0.007(3)
C618 0.034(4) 0.031(4) 0.036(4) 0.004(3) -0.014(3) -0.001(3)
C619 0.037(5) 0.044(5) 0.037(5) -0.003(4) -0.001(4) 0.000(4)
C620 0.047(5) 0.031(5) 0.036(4) -0.006(4) -0.002(4) 0.000(4)
C621 0.045(5) 0.025(4) 0.042(5) -0.007(4) -0.006(4) -0.005(4)
C622 0.034(4) 0.028(4) 0.043(5) -0.001(4) -0.004(4) 0.003(3)
Cl1 0.020(3) 0.017(3) 0.058(4) 0.000(3) 0.002(3) -0.001(2)
Cl2 0.034(3) 0.029(3) 0.068(4) -0.006(3) -0.003(3) 0.003(2)
C14 0.027(3) 0.023(3) 0.063(4) -0.003(3) -0.001(3) 0.001(2)
Cl3 0.061(5) 0.078(6) 0.088(6) -0.010(5) 0.031(4) -0.044(5)
Cl4 0.058(5) 0.072(6) 0.087(6) -0.003(5) 0.024(4) -0.048(4)
C15 0.059(5) 0.075(6) 0.087(6) -0.007(5) 0.028(4) -0.046(5)
Cl5 0.0446(13) 0.0550(16) 0.0763(18) 0.0187(13) -0.0005(12) 0.0110(11)
Cl6 0.0445(12) 0.0441(13) 0.0531(13) 0.0057(10) -0.0139(10) -0.0037(10)
C16 0.044(5) 0.032(5) 0.070(7) 0.003(5) -0.007(5) -0.009(4)
Cl7 0.099(6) 0.113(8) 0.075(5) 0.0002(10) 0.005(5) 0.0003(10)
Cl8 0.098(6) 0.113(8) 0.076(5) 0.000 0.006(5) 0.000
C17 0.099(6) 0.113(8) 0.075(5) 0.000 0.005(5) 0.000
Cl9 0.199(11) 0.094(6) 0.047(3) -0.016(4) -0.011(5) 0.006(6)
C18 0.054(18) 0.06(2) 0.049(17) 0.000 -0.008(14) 0.000
F11 0.056(3) 0.104(4) 0.100(3) -0.012(3) -0.009(2) 0.012(3)
F12 0.061(3) 0.103(4) 0.116(4) -0.002(3) -0.009(3) 0.008(3)
F13 0.056(3) 0.107(4) 0.102(3) -0.011(3) -0.005(2) 0.008(3)
F14 0.048(2) 0.092(4) 0.096(3) -0.009(3) -0.006(2) 0.012(2)
B1 0.054(2) 0.101(3) 0.103(3) -0.008(3) -0.007(2) 0.010(2)
F21 0.066(4) 0.043(4) 0.061(4) -0.001(3) 0.009(3) -0.011(3)
F22 0.062(4) 0.081(5) 0.068(4) -0.024(4) -0.004(3) -0.022(4)
F23 0.051(3) 0.045(3) 0.052(3) -0.006(3) 0.002(3) -0.002(3)
F24 0.075(4) 0.061(4) 0.069(4) 0.017(3) 0.010(4) 0.025(4)
B2 0.040(6) 0.038(6) 0.046(6) -0.005(5) -0.002(4) 0.003(4)
F31 0.066(4) 0.062(4) 0.040(3) -0.005(3) -0.006(3) -0.006(3)
F32 0.056(4) 0.094(6) 0.051(4) -0.004(4) 0.004(3) -0.020(4)
F33 0.092(6) 0.092(6) 0.071(5) 0.027(4) 0.000(4) 0.009(5)
F34 0.042(3) 0.118(7) 0.062(4) -0.026(4) -0.007(3) 0.012(4)
B3 0.041(6) 0.068(8) 0.027(5) 0.000(5) 0.003(4) 0.004(5)
F41 0.076(5) 0.039(4) 0.082(5) 0.006(3) -0.001(4) -0.001(3)
F42 0.122(7) 0.051(4) 0.061(4) 0.002(3) -0.005(4) -0.005(4)
F43 0.096(5) 0.067(5) 0.048(4) 0.008(3) -0.004(3) 0.025(4)
F44 0.072(5) 0.042(4) 0.162(9) 0.006(5) -0.014(5) 0.002(3)
B4 0.072(9) 0.036(7) 0.063(8) 0.013(6) -0.002(7) -0.002(6)
F51 0.123(8) 0.057(5) 0.131(8) 0.011(5) -0.035(6) -0.018(5)
F52 0.183(11) 0.073(6) 0.085(6) -0.010(5) -0.038(6) 0.044(6)
F53 0.124(9) 0.177(13) 0.163(12) -0.039(10) 0.083(9) -0.004(9)
F54 0.104(7) 0.057(5) 0.199(11) -0.015(6) -0.098(7) 0.014(5)
B5 0.060(8) 0.064(9) 0.064(8) 0.013(7) 0.009(7) 0.016(7)
F61 0.060(8) 0.083(11) 0.073(9) -0.010(8) -0.002(7) 0.008(7)
F62 0.144(18) 0.119(17) 0.066(11) 0.014(11) 0.012(11) 0.036(14)
F63 0.163(18) 0.085(12) 0.066(10) 0.014(9) -0.062(11) -0.037(12)
F64 0.136(18) 0.116(17) 0.102(15) -0.028(12) 0.061(13) 0.044(14)
B6 0.052(15) 0.10(2) 0.049(14) -0.036(16) -0.003(11) -0.006(15)
F71 0.116(9) 0.265(17) 0.213(14) -0.082(13) -0.052(10) 0.061(10)
F72 0.115(9) 0.265(17) 0.213(14) -0.082(13) -0.051(10) 0.061(10)
F73 0.116(9) 0.265(17) 0.213(14) -0.082(13) -0.052(10) 0.061(10)
F74 0.116(9) 0.265(17) 0.213(14) -0.082(13) -0.051(10) 0.061(10)
B7 0.116(9) 0.265(17) 0.213(14) -0.082(13) -0.052(10) 0.061(10)
N10 0.025(5) 0.046(6) 0.051(6) -0.014(5) -0.012(4) 0.005(4)
C8 0.028(5) 0.048(6) 0.050(6) -0.016(5) -0.014(4) 0.005(4)
C9 0.027(5) 0.048(6) 0.051(6) -0.015(5) -0.013(4) 0.005(4)
N13 0.054(13) 0.060(14) 0.105(19) -0.002(13) 0.020(12) 0.016(11)
C11 0.10(2) 0.065(18) 0.071(17) -0.006(14) 0.016(16) 0.015(16)
C12 0.065(14) 0.049(14) 0.056(13) -0.002(10) 0.001(11) 0.005(11)

loop_
_atom_type_symbol
_atom_type_description
_atom_type_scat_dispersion_real
_atom_type_scat_dispersion_imag
_atom_type_scat_source
C C 0.0181 0.0091 'International Tables Vol C Tables 4.2.6.8 and 6.1.1.4'
H H 0.0000 0.0000 'International Tables Vol C Tables 4.2.6.8 and 6.1.1.4'
Ag Ag 0.1306 4.2820 'International Tables Vol C Tables 4.2.6.8 and 6.1.1.4'
Au Au -4.4197 7.2980 'International Tables Vol C Tables 4.2.6.8 and 6.1.1.4'
B B 0.0090 0.0039 'International Tables Vol C Tables 4.2.6.8 and 6.1.1.4'
Cl Cl 0.3639 0.7018 'International Tables Vol C Tables 4.2.6.8 and 6.1.1.4'
F F 0.0727 0.0534 'International Tables Vol C Tables 4.2.6.8 and 6.1.1.4'
N N 0.0311 0.0180 'International Tables Vol C Tables 4.2.6.8 and 6.1.1.4'

loop_
_geom_angle_atom_site_label_1
_geom_angle_atom_site_label_2
_geom_angle_atom_site_label_3
_geom_angle
_geom_angle_site_symmetry_1
_geom_angle_site_symmetry_3
_geom_angle_publ_flag
Au2 Au1 Au5 61.271(11) . . ?
Au3 Au1 Au2 59.427(11) . . ?
Au3 Au1 Au5 91.213(12) . . ?
Au4 Au1 Au2 89.447(13) . . ?
Au4 Au1 Au3 61.065(11) . . ?
Au4 Au1 Au5 58.996(11) . . ?
Ag1 Au1 Au2 60.599(15) . . ?
Ag1 Au1 Au3 120.026(18) . . ?
Ag1 Au1 Au4 118.524(19) . . ?
Ag1 Au1 Au5 59.530(16) . . ?
Ag1 Au1 Ag2 173.75(2) . . ?
Ag2 Au1 Au2 122.929(18) . . ?
Ag2 Au1 Au3 63.742(16) . . ?
Ag2 Au1 Au4 57.978(16) . . ?
Ag2 Au1 Au5 116.663(18) . . ?
C1 Au1 Au2 44.1(2) . . ?
C1 Au1 Au3 46.9(2) . . ?
C1 Au1 Au4 45.4(2) . . ?
C1 Au1 Au5 44.4(2) . . ?
C1 Au1 Ag1 88.1(2) . . ?
C1 Au1 Ag2 91.8(2) . . ?
C101 Au1 Au2 137.3(2) . . ?
C101 Au1 Au3 134.3(2) . . ?
C101 Au1 Au4 133.3(2) . . ?
C101 Au1 Au5 134.4(2) . . ?
C101 Au1 Ag1 91.9(2) . . ?
C101 Au1 Ag2 87.9(3) . . ?
C101 Au1 C1 178.3(3) . . ?
Au1 Au2 Au5 59.769(11) . . ?
Au3 Au2 Au1 59.277(11) . . ?
Au3 Au2 Au5 90.236(13) . . ?
Au6 Au2 Au1 89.168(13) . . ?
Au6 Au2 Au3 61.049(11) . . ?
Au6 Au2 Au5 59.223(10) . . ?
Ag1 Au2 Au1 54.935(15) . . ?
Ag1 Au2 Au3 114.212(18) . . ?
Ag1 Au2 Au5 57.301(15) . . ?
Ag1 Au2 Au6 116.314(17) . . ?
Ag3 Au2 Au1 118.746(18) . . ?
Ag3 Au2 Au3 59.595(15) . . ?
Ag3 Au2 Au5 117.251(17) . . ?
Ag3 Au2 Au6 58.028(15) . . ?
Ag3 Au2 Ag1 172.73(2) . . ?
C1 Au2 Au1 43.2(2) . . ?
C1 Au2 Au3 46.7(2) . . ?
C1 Au2 Au5 43.5(2) . . ?
C1 Au2 Au6 45.9(2) . . ?
C1 Au2 Ag1 83.0(2) . . ?
C1 Au2 Ag3 89.8(2) . . ?
C201 Au2 Au1 141.2(3) . . ?
C201 Au2 Au3 127.7(2) . . ?
C201 Au2 Au5 141.4(2) . . ?
C201 Au2 Au6 128.9(3) . . ?
C201 Au2 Ag1 104.2(2) . . ?
C201 Au2 Ag3 83.0(2) . . ?
C201 Au2 C1 172.8(3) . . ?
Au1 Au3 Au2 61.296(11) . . ?
Au1 Au3 Au4 59.433(11) . . ?
Au1 Au3 Au6 89.103(12) . . ?
Au1 Au3 Ag2 55.678(15) . . ?
Au2 Au3 Au4 89.584(12) . . ?
Au2 Au3 Au6 58.901(11) . . ?
Au2 Au3 Ag2 116.762(17) . . ?
Au4 Au3 Ag2 55.025(15) . . ?
Au6 Au3 Au4 58.878(11) . . ?
Au6 Au3 Ag2 113.838(17) . . ?
Ag3 Au3 Au1 120.153(17) . . ?
Ag3 Au3 Au2 58.986(15) . . ?
Ag3 Au3 Au4 115.984(17) . . ?
Ag3 Au3 Au6 57.125(14) . . ?
Ag3 Au3 Ag2 170.91(2) . . ?
C1 Au3 Au1 44.4(2) . . ?
C1 Au3 Au2 45.1(2) . . ?
C1 Au3 Au4 44.5(2) . . ?
C1 Au3 Au6 44.7(2) . . ?
C1 Au3 Ag2 83.8(2) . . ?
C1 Au3 Ag3 88.2(2) . . ?
C301 Au3 Au1 141.3(2) . . ?
C301 Au3 Au2 129.1(2) . . ?
C301 Au3 Au4 140.3(2) . . ?
C301 Au3 Au6 129.2(2) . . ?
C301 Au3 Ag2 104.1(2) . . ?
C301 Au3 Ag3 83.9(2) . . ?
C301 Au3 C1 172.1(3) . . ?
Au1 Au4 Au3 59.502(11) . . ?
Au5 Au4 Au1 61.979(11) . . ?
Au5 Au4 Au3 92.049(13) . . ?
Au6 Au4 Au1 90.003(13) . . ?
Au6 Au4 Au3 60.350(11) . . ?
Au6 Au4 Au5 60.564(11) . . ?
Ag2 Au4 Au1 58.297(16) . . ?
Ag2 Au4 Au3 63.235(16) . . ?
Ag2 Au4 Au5 119.945(19) . . ?
Ag2 Au4 Au6 123.506(18) . . ?
Ag2 Au4 Ag4 178.09(2) . . ?
Ag4 Au4 Au1 121.614(18) . . ?
Ag4 Au4 Au3 118.520(17) . . ?
Ag4 Au4 Au5 59.781(15) . . ?
Ag4 Au4 Au6 58.211(15) . . ?
C1 Au4 Au1 44.4(2) . . ?
C1 Au4 Au3 45.9(2) . . ?
C1 Au4 Au5 46.1(2) . . ?
C1 Au4 Au6 45.6(2) . . ?
C1 Au4 Ag2 91.3(2) . . ?
C1 Au4 Ag4 89.6(2) . . ?
C401 Au4 Au1 136.8(3) . . ?
C401 Au4 Au3 132.7(2) . . ?
C401 Au4 Au5 135.2(2) . . ?
C401 Au4 Au6 133.1(3) . . ?
C401 Au4 Ag2 88.8(3) . . ?
C401 Au4 Ag4 90.4(2) . . ?
C401 Au4 C1 178.1(3) . . ?
Au1 Au5 Au2 58.960(11) . . ?
Au4 Au5 Au1 59.024(11) . . ?
Au4 Au5 Au2 88.118(12) . . ?
Au4 Au5 Au6 59.587(11) . . ?
Au6 Au5 Au1 87.797(12) . . ?
Au6 Au5 Au2 57.691(10) . . ?
Ag1 Au5 Au1 54.952(16) . . ?
Ag1 Au5 Au2 58.297(15) . . ?
Ag1 Au5 Au4 113.974(18) . . ?
Ag1 Au5 Au6 115.780(17) . . ?
Ag1 Au5 Ag4 170.80(2) . . ?
Ag4 Au5 Au1 116.791(17) . . ?
Ag4 Au5 Au2 114.966(16) . . ?
Ag4 Au5 Au4 57.899(15) . . ?
Ag4 Au5 Au6 57.297(14) . . ?
C1 Au5 Au1 42.8(2) . . ?
C1 Au5 Au2 42.7(2) . . ?
C1 Au5 Au4 45.4(2) . . ?
C1 Au5 Au6 45.0(2) . . ?
C1 Au5 Ag1 83.3(2) . . ?
C1 Au5 Ag4 87.6(2) . . ?
C501 Au5 Au1 143.7(2) . . ?
C501 Au5 Au2 143.8(2) . . ?
C501 Au5 Au4 126.6(2) . . ?
C501 Au5 Au6 127.3(2) . . ?
C501 Au5 Ag1 107.1(2) . . ?
C501 Au5 Ag4 82.0(2) . . ?
C501 Au5 C1 169.6(3) . . ?
Au2 Au6 Au3 60.050(11) . . ?
Au2 Au6 Au4 91.382(13) . . ?
Au2 Au6 Au5 63.086(11) . . ?
Au4 Au6 Au3 60.772(11) . . ?
Au4 Au6 Au5 59.848(11) . . ?
Au5 Au6 Au3 91.879(12) . . ?
Ag3 Au6 Au2 60.340(15) . . ?
Ag3 Au6 Au3 59.971(16) . . ?
Ag3 Au6 Au4 120.722(18) . . ?
Ag3 Au6 Au5 123.426(18) . . ?
Ag4 Au6 Au2 122.751(17) . . ?
Ag4 Au6 Au3 119.480(17) . . ?
Ag4 Au6 Au4 58.748(15) . . ?
Ag4 Au6 Au5 59.691(15) . . ?
Ag4 Au6 Ag3 176.50(2) . . ?
C1 Au6 Au2 45.8(2) . . ?
C1 Au6 Au3 46.2(2) . . ?
C1 Au6 Au4 45.6(2) . . ?
C1 Au6 Au5 45.7(2) . . ?
C1 Au6 Ag3 91.6(2) . . ?
C1 Au6 Ag4 90.0(2) . . ?
C601 Au6 Au2 129.3(2) . . ?
C601 Au6 Au3 137.5(2) . . ?
C601 Au6 Au4 139.2(2) . . ?
C601 Au6 Au5 130.4(2) . . ?
C601 Au6 Ag3 87.9(2) . . ?
C601 Au6 Ag4 90.9(2) . . ?
C601 Au6 C1 173.8(3) . . ?
Au1 Ag1 Au2 64.465(16) . . ?
Au1 Ag1 Au5 65.518(17) . . ?
Au5 Ag1 Au2 64.402(15) . . ?
N4 Ag1 Au1 150.1(2) . . ?
N4 Ag1 Au2 86.2(2) . . ?
N4 Ag1 Au5 108.2(2) . . ?
N4 Ag1 N116 107.2(3) . . ?
N116 Ag1 Au1 102.27(19) . . ?
N116 Ag1 Au2 166.62(19) . . ?
N116 Ag1 Au5 109.58(18) . . ?
Au1 Ag2 Au3 60.580(16) . . ?
Au4 Ag2 Au1 63.725(17) . . ?
Au4 Ag2 Au3 61.740(16) . . ?
N7 Ag2 Au1 154.3(2) . . ?
N7 Ag2 Au3 104.1(2) . . ?
N7 Ag2 Au4 91.1(2) . . ?
N7 Ag2 N423 91.3(3) . . ?
N123 Ag2 Au1 103.0(2) . . ?
N123 Ag2 Au3 101.5(2) . . ?
N123 Ag2 Au4 161.9(2) . . ?
N123 Ag2 N7 100.2(3) . . ?
N123 Ag2 N423 97.2(3) . . ?
N423 Ag2 Au1 96.4(2) . . ?
N423 Ag2 Au3 153.0(2) . . ?
N423 Ag2 Au4 96.5(2) . . ?
Au2 Ag3 Au3 61.419(15) . . ?
Au6 Ag3 Au2 61.632(15) . . ?
Au6 Ag3 Au3 62.903(15) . . ?
N223 Ag3 Au2 101.02(18) . . ?
N223 Ag3 Au3 156.41(17) . . ?
N223 Ag3 Au6 95.51(18) . . ?
N329 Ag3 Au2 99.49(18) . . ?
N329 Ag3 Au3 103.6(2) . . ?
N329 Ag3 Au6 160.08(19) . . ?
N329 Ag3 N223 94.4(3) . . ?
N329 Ag3 N616 97.8(2) . . ?
N616 Ag3 Au2 155.74(18) . . ?
N616 Ag3 Au3 97.98(19) . . ?
N616 Ag3 Au6 98.59(17) . . ?
N616 Ag3 N223 94.5(3) . . ?
Au4 Ag4 Au5 62.321(15) . . ?
Au6 Ag4 Au4 63.040(15) . . ?
Au6 Ag4 Au5 63.012(15) . . ?
N416 Ag4 Au4 93.03(18) . . ?
N416 Ag4 Au5 149.46(17) . . ?
N416 Ag4 Au6 90.53(17) . . ?
N523 Ag4 Au4 92.89(17) . . ?
N523 Ag4 Au5 103.51(18) . . ?
N523 Ag4 Au6 155.60(18) . . ?
N523 Ag4 N416 95.0(3) . . ?
N523 Ag4 N623 104.8(2) . . ?
N623 Ag4 Au4 155.94(17) . . ?
N623 Ag4 Au5 97.20(17) . . ?
N623 Ag4 Au6 97.30(16) . . ?
N623 Ag4 N416 101.3(2) . . ?
C3 N4 Ag1 172.7(9) . . ?
C6 N7 Ag2 170.0(10) . . ?
C101 N102 C103 109.2(7) . . ?
C101 N102 C117 123.6(7) . . ?
C103 N102 C117 127.2(8) . . ?
C101 N109 C108 110.2(7) . . ?
C101 N109 C110 123.9(7) . . ?
C108 N109 C110 125.8(7) . . ?
C111 N116 Ag1 132.5(6) . . ?
C115 N116 Ag1 109.7(6) . . ?
C115 N116 C111 117.1(7) . . ?
C118 N123 Ag2 132.4(7) . . ?
C122 N123 Ag2 110.6(7) . . ?
C122 N123 C118 116.9(8) . . ?
C201 N202 C203 109.7(8) . . ?
C201 N202 C217 125.3(7) . . ?
C203 N202 C217 124.7(8) . . ?
C201 N209 C208 109.4(8) . . ?
C201 N209 C210 124.3(7) . . ?
C208 N209 C210 126.3(8) . . ?
C215 N216 C211 117.5(9) . . ?
C218 N223 Ag3 131.3(6) . . ?
C218 N223 C222 116.8(8) . . ?
C222 N223 Ag3 111.9(6) . . ?
C301 N302 C303 109.5(7) . . ?
C301 N302 C323 125.5(7) . . ?
C303 N302 C323 124.9(7) . . ?
C301 N309 C308 109.8(7) . . ?
C301 N309 C310 123.9(7) . . ?
C308 N309 C310 126.2(7) . . ?
C324 N329 Ag3 129.2(6) . . ?
C328 N329 Ag3 113.4(6) . . ?
C328 N329 C324 117.1(8) . . ?
C401 N402 C403 110.5(7) . . ?
C401 N402 C417 124.2(8) . . ?
C403 N402 C417 125.2(7) . . ?
C401 N409 C408 110.6(7) . . ?
C401 N409 C410 122.8(8) . . ?
C408 N409 C410 125.8(8) . . ?
C411 N416 Ag4 136.4(6) . . ?
C415 N416 Ag4 105.1(6) . . ?
C415 N416 C411 117.3(8) . . ?
C418 N423 Ag2 133.5(7) . . ?
C418 N423 C422 116.4(9) . . ?
C422 N423 Ag2 108.8(7) . . ?
C501 N502 C503 110.0(7) . . ?
C501 N502 C517 124.6(7) . . ?
C503 N502 C517 125.2(7) . . ?
C501 N509 C508 109.9(7) . . ?
C501 N509 C510 125.7(7) . . ?
C508 N509 C510 124.3(7) . . ?
C515 N516 C511 117.2(8) . . ?
C518 N523 Ag4 128.9(6) . . ?
C522 N523 Ag4 113.6(6) . . ?
C522 N523 C518 116.8(8) . . ?
C601 N602 C603 110.7(7) . . ?
C601 N602 C617 124.3(7) . . ?
C603 N602 C617 125.0(7) . . ?
C601 N609 C608 108.6(7) . . ?
C601 N609 C610 124.5(7) . . ?
C608 N609 C610 126.8(8) . . ?
C611 N616 Ag3 133.0(6) . . ?
C615 N616 Ag3 108.5(6) . . ?
C615 N616 C611 116.7(8) . . ?
C618 N623 Ag4 135.9(6) . . ?
C618 N623 C622 117.3(7) . . ?
C622 N623 Ag4 106.8(6) . . ?
Au1 C1 Au2 92.7(3) . . ?
Au1 C1 Au3 88.8(3) . . ?
Au1 C1 Au4 90.1(3) . . ?
Au1 C1 Au5 92.8(3) . . ?
Au1 C1 Au6 177.6(4) . . ?
Au2 C1 Au3 88.1(3) . . ?
Au2 C1 Au4 176.3(4) . . ?
Au2 C1 Au5 93.7(3) . . ?
Au2 C1 Au6 88.2(3) . . ?
Au4 C1 Au3 89.6(3) . . ?
Au4 C1 Au5 88.5(3) . . ?
Au4 C1 Au6 88.8(3) . . ?
Au5 C1 Au3 177.5(4) . . ?
Au6 C1 Au3 89.1(3) . . ?
Au6 C1 Au5 89.3(3) . . ?
N4 C3 C2 177.7(13) . . ?
N7 C6 C5 177.9(16) . . ?
N102 C101 Au1 126.0(6) . . ?
N109 C101 Au1 126.2(6) . . ?
N109 C101 N102 107.3(7) . . ?
N102 C103 C104 131.8(9) . . ?
N102 C103 C108 106.9(8) . . ?
C108 C103 C104 121.3(9) . . ?
C105 C104 C103 115.7(10) . . ?
C106 C105 C104 122.3(10) . . ?
C105 C106 C107 122.6(9) . . ?
C106 C107 C108 115.8(10) . . ?
N109 C108 C103 106.4(8) . . ?
N109 C108 C107 131.2(9) . . ?
C107 C108 C103 122.4(9) . . ?
N109 C110 C111 113.1(7) . . ?
N116 C111 C110 117.4(8) . . ?
N116 C111 C112 121.9(9) . . ?
C112 C111 C110 120.7(9) . . ?
C113 C112 C111 119.5(9) . . ?
C112 C113 C114 119.5(9) . . ?
C115 C114 C113 117.7(9) . . ?
N116 C115 C114 124.3(9) . . ?
N102 C117 C118 114.0(8) . . ?
N123 C118 C117 117.0(8) . . ?
N123 C118 C119 121.5(10) . . ?
C119 C118 C117 121.5(10) . . ?
C118 C119 C120 119.3(11) . . ?
C121 C120 C119 119.2(10) . . ?
C120 C121 C122 119.5(11) . . ?
N123 C122 C121 123.6(11) . . ?
N202 C201 Au2 125.4(7) . . ?
N202 C201 N209 108.0(7) . . ?
N209 C201 Au2 125.7(7) . . ?
N202 C203 C204 131.4(9) . . ?
N202 C203 C208 106.3(8) . . ?
C208 C203 C204 122.2(9) . . ?
C205 C204 C203 115.2(10) . . ?
C204 C205 C206 122.2(9) . . ?
C207 C206 C205 121.6(9) . . ?
C206 C207 C208 117.9(10) . . ?
N209 C208 C203 106.6(8) . . ?
N209 C208 C207 132.7(9) . . ?
C207 C208 C203 120.7(9) . . ?
N209 C210 C211 112.0(7) . . ?
N216 C211 C210 114.9(8) . . ?
N216 C211 C212 122.6(9) . . ?
C212 C211 C210 122.5(8) . . ?
C213 C212 C211 119.3(9) . . ?
C212 C213 C214 118.5(10) . . ?
C215 C214 C213 118.5(9) . . ?
N216 C215 C214 123.4(9) . . ?
N202 C217 C218 115.5(7) . . ?
N223 C218 C217 117.9(8) . . ?
N223 C218 C219 123.2(9) . . ?
C219 C218 C217 118.9(9) . . ?
C220 C219 C218 119.5(9) . . ?
C221 C220 C219 118.3(9) . . ?
C220 C221 C222 118.1(9) . . ?
N223 C222 C221 124.0(9) . . ?
N302 C301 Au3 123.1(6) . . ?
N309 C301 Au3 128.6(6) . . ?
N309 C301 N302 107.8(7) . . ?
N302 C303 C308 106.1(7) . . ?
C304 C303 N302 132.6(9) . . ?
C304 C303 C308 121.3(8) . . ?
C305 C304 C303 117.2(9) . . ?
C304 C305 C306 121.7(9) . . ?
C307 C306 C305 121.5(9) . . ?
C306 C307 C308 116.8(9) . . ?
N309 C308 C303 106.9(7) . . ?
N309 C308 C307 131.7(8) . . ?
C307 C308 C303 121.4(8) . . ?
C311 C310 N309 118.5(10) . . ?
C317 C310 N309 127.3(11) . . ?
N316 C311 C310 111.6(10) . . ?
N316 C311 C312 120.0 . . ?
C312 C311 C310 128.1(10) . . ?
C311 N316 C315 120.0 . . ?
C314 C315 N316 120.0 . . ?
C313 C314 C315 120.0 . . ?
C312 C313 C314 120.0 . . ?
C313 C312 C311 120.0 . . ?
C310 C317 N322 113.5(10) . . ?
C310 C317 C318 126.4(10) . . ?
N322 C317 C318 120.0 . . ?
C321 N322 C317 120.0 . . ?
C320 C321 N322 120.0 . . ?
C321 C320 C319 120.0 . . ?
C320 C319 C318 120.0 . . ?
C319 C318 C317 120.0 . . ?
N302 C323 C324 113.9(8) . . ?
N329 C324 C323 117.8(8) . . ?
N329 C324 C325 121.6(9) . . ?
C325 C324 C323 120.5(9) . . ?
C326 C325 C324 119.2(10) . . ?
C325 C326 C327 119.5(9) . . ?
C328 C327 C326 117.8(10) . . ?
N329 C328 C327 124.8(10) . . ?
N402 C401 Au4 127.9(7) . . ?
N402 C401 N409 106.5(8) . . ?
N409 C401 Au4 125.5(7) . . ?
C404 C403 N402 132.7(9) . . ?
C408 C403 N402 106.0(8) . . ?
C408 C403 C404 121.3(9) . . ?
C405 C404 C403 116.9(10) . . ?
C404 C405 C406 122.0(9) . . ?
C407 C406 C405 121.9(10) . . ?
C406 C407 C408 116.3(10) . . ?
N409 C408 C407 132.1(9) . . ?
C403 C408 N409 106.3(8) . . ?
C403 C408 C407 121.6(9) . . ?
N409 C410 C411 117.4(7) . . ?
N416 C411 C410 120.2(8) . . ?
N416 C411 C412 121.8(10) . . ?
C412 C411 C410 117.7(9) . . ?
C413 C412 C411 120.4(10) . . ?
C412 C413 C414 118.4(10) . . ?
C415 C414 C413 117.8(10) . . ?
N416 C415 C414 124.3(11) . . ?
N402 C417 C418 117.3(8) . . ?
N423 C418 C417 118.2(8) . . ?
N423 C418 C419 123.3(10) . . ?
C419 C418 C417 118.0(9) . . ?
C418 C419 C420 118.7(11) . . ?
C421 C420 C419 118.5(11) . . ?
C420 C421 C422 120.0(11) . . ?
N423 C422 C421 122.9(11) . . ?
N502 C501 Au5 122.6(6) . . ?
N509 C501 Au5 129.4(6) . . ?
N509 C501 N502 106.5(7) . . ?
N502 C503 C504 131.3(9) . . ?
C508 C503 N502 106.9(8) . . ?
C508 C503 C504 121.9(8) . . ?
C505 C504 C503 115.6(9) . . ?
C504 C505 C506 123.2(9) . . ?
C507 C506 C505 120.3(9) . . ?
C508 C507 C506 116.8(9) . . ?
C503 C508 N509 106.7(7) . . ?
C507 C508 N509 131.1(8) . . ?
C507 C508 C503 122.2(8) . . ?
N509 C510 C511 111.6(7) . . ?
N516 C511 C510 115.6(8) . . ?
N516 C511 C512 123.3(8) . . ?
C512 C511 C510 121.1(8) . . ?
C513 C512 C511 117.9(9) . . ?
C514 C513 C512 120.2(10) . . ?
C513 C514 C515 118.1(9) . . ?
N516 C515 C514 123.4(9) . . ?
N502 C517 C518 114.9(7) . . ?
N523 C518 C517 118.2(8) . . ?
N523 C518 C519 123.2(8) . . ?
C519 C518 C517 118.4(8) . . ?
C518 C519 C520 119.4(9) . . ?
C519 C520 C521 118.0(8) . . ?
C522 C521 C520 118.6(9) . . ?
N523 C522 C521 124.0(9) . . ?
N602 C601 Au6 124.2(6) . . ?
N602 C601 N609 107.7(7) . . ?
N609 C601 Au6 127.9(6) . . ?
C604 C603 N602 132.2(9) . . ?
C608 C603 N602 105.1(8) . . ?
C608 C603 C604 122.7(9) . . ?
C605 C604 C603 116.6(10) . . ?
C604 C605 C606 121.9(10) . . ?
C607 C606 C605 122.4(9) . . ?
C606 C607 C608 115.3(10) . . ?
N609 C608 C607 131.0(9) . . ?
C603 C608 N609 107.8(8) . . ?
C603 C608 C607 121.2(9) . . ?
N609 C610 C611 117.7(7) . . ?
N616 C611 C610 116.7(7) . . ?
C612 C611 N616 122.6(9) . . ?
C612 C611 C610 120.6(9) . . ?
C611 C612 C613 119.7(10) . . ?
C614 C613 C612 119.2(9) . . ?
C613 C614 C615 118.0(10) . . ?
N616 C615 C614 123.6(10) . . ?
N602 C617 C618 112.2(7) . . ?
N623 C618 C617 117.6(8) . . ?
N623 C618 C619 122.9(8) . . ?
C619 C618 C617 119.5(8) . . ?
C618 C619 C620 119.7(9) . . ?
C621 C620 C619 118.0(8) . . ?
C620 C621 C622 119.5(8) . . ?
N623 C622 C621 122.6(9) . . ?
Cl2 C14 Cl1 118(2) . . ?
Cl4 C15 Cl3 121(4) . . ?
Cl6 C16 Cl5 110.3(6) . . ?
C17 Cl7 Cl7 48.2(8) . 2 ?
Cl7 C17 Cl7 83.6(17) 2 . ?
Cl7 C17 Cl8 138.2(8) . . ?
Cl7 C17 Cl8 138.2(8) 2 . ?
Cl9 C18 Cl9 118(2) . 2 ?
F12 B1 F11 106.1(16) . . ?
F13 B1 F11 105.5(15) . . ?
F13 B1 F12 106.2(15) . . ?
F14 B1 F11 111.6(15) . . ?
F14 B1 F12 111.2(16) . . ?
F14 B1 F13 115.6(17) . . ?
F21 B2 F23 109.1(9) . . ?
F22 B2 F21 110.4(9) . . ?
F22 B2 F23 108.9(9) . . ?
F22 B2 F24 110.1(9) . . ?
F24 B2 F21 109.9(9) . . ?
F24 B2 F23 108.4(9) . . ?
F31 B3 F32 109.6(8) . . ?
F31 B3 F33 109.8(10) . . ?
F33 B3 F32 108.0(9) . . ?
F34 B3 F31 111.4(9) . . ?
F34 B3 F32 109.0(10) . . ?
F34 B3 F33 108.9(9) . . ?
F41 B4 F42 108.2(10) . . ?
F41 B4 F44 111.2(12) . . ?
F43 B4 F41 112.0(11) . . ?
F43 B4 F42 110.1(11) . . ?
F43 B4 F44 106.9(10) . . ?
F44 B4 F42 108.4(12) . . ?
F51 B5 F52 102.0(11) . . ?
F53 B5 F51 113.1(14) . . ?
F53 B5 F52 98.6(14) . . ?
F54 B5 F51 116.0(14) . . ?
F54 B5 F52 105.5(12) . . ?
F54 B5 F53 118.2(15) . . ?
F61 B6 F62 106(2) . . ?
F63 B6 F61 109(3) . . ?
F63 B6 F62 107(2) . . ?
F64 B6 F61 111(3) . . ?
F64 B6 F62 114(3) . . ?
F64 B6 F63 110(2) . . ?
F71 B7 F73 109.6(9) . . ?
F71 B7 F74 108.7(8) . . ?
F72 B7 F71 109.9(9) . . ?
F72 B7 F73 108.9(9) . . ?
F72 B7 F74 109.8(9) . . ?
F73 B7 F74 109.9(9) . . ?
N10 C9 C8 172(2) . . ?
N13 C12 C11 178(3) . . ?

loop_
_geom_bond_atom_site_label_1
_geom_bond_atom_site_label_2
_geom_bond_distance
_geom_bond_site_symmetry_2
_geom_bond_publ_flag
Au1 Au2 3.0233(5) . ?
Au1 Au3 2.9631(4) . ?
Au1 Au4 2.9610(5) . ?
Au1 Au5 3.0487(5) . ?
Au1 Ag1 2.7425(7) . ?
Au1 Ag2 2.8095(7) . ?
Au1 C1 2.073(8) . ?
Au1 C101 2.008(9) . ?
Au2 Au3 2.9677(5) . ?
Au2 Au5 3.0942(4) . ?
Au2 Au6 2.9328(5) . ?
Au2 Ag1 2.9190(7) . ?
Au2 Ag3 2.8964(7) . ?
Au2 C1 2.105(8) . ?
Au2 C201 2.035(9) . ?
Au3 Au4 3.0096(4) . ?
Au3 Au6 2.9971(5) . ?
Au3 Ag2 3.0507(7) . ?
Au3 Ag3 2.9147(7) . ?
Au3 C1 2.162(7) . ?
Au3 C301 2.041(8) . ?
Au4 Au5 2.9601(5) . ?
Au4 Au6 2.9523(5) . ?
Au4 Ag2 2.7997(7) . ?
Au4 Ag4 2.8316(7) . ?
Au4 C1 2.109(8) . ?
Au4 C401 2.006(9) . ?
Au5 Au6 2.9814(4) . ?
Au5 Ag1 2.8872(7) . ?
Au5 Ag4 2.8884(7) . ?
Au5 C1 2.135(7) . ?
Au5 C501 2.043(8) . ?
Au6 Ag3 2.8275(6) . ?
Au6 Ag4 2.8154(6) . ?
Au6 C1 2.109(8) . ?
Au6 C601 2.020(8) . ?
Ag1 N4 2.232(8) . ?
Ag1 N116 2.336(7) . ?
Ag2 N7 2.395(10) . ?
Ag2 N123 2.351(8) . ?
Ag2 N423 2.465(8) . ?
Ag3 N223 2.455(8) . ?
Ag3 N329 2.390(7) . ?
Ag3 N616 2.427(8) . ?
Ag4 N416 2.499(7) . ?
Ag4 N523 2.380(7) . ?
Ag4 N623 2.413(7) . ?
N4 C3 1.124(13) . ?
N7 C6 1.123(14) . ?
N102 C101 1.373(11) . ?
N102 C103 1.382(12) . ?
N102 C117 1.465(12) . ?
N109 C101 1.344(11) . ?
N109 C108 1.386(12) . ?
N109 C110 1.468(11) . ?
N116 C111 1.362(12) . ?
N116 C115 1.343(12) . ?
N123 C118 1.354(14) . ?
N123 C122 1.348(13) . ?
N202 C201 1.339(11) . ?
N202 C203 1.387(11) . ?
N202 C217 1.453(12) . ?
N209 C201 1.356(11) . ?
N209 C208 1.379(12) . ?
N209 C210 1.462(12) . ?
N216 C211 1.347(11) . ?
N216 C215 1.328(12) . ?
N223 C218 1.319(12) . ?
N223 C222 1.358(12) . ?
N302 C301 1.369(11) . ?
N302 C303 1.394(10) . ?
N302 C323 1.446(12) . ?
N309 C301 1.342(11) . ?
N309 C308 1.393(11) . ?
N309 C310 1.447(13) . ?
N329 C324 1.355(13) . ?
N329 C328 1.339(13) . ?
N402 C401 1.336(11) . ?
N402 C403 1.402(12) . ?
N402 C417 1.462(12) . ?
N409 C401 1.355(12) . ?
N409 C408 1.384(11) . ?
N409 C410 1.484(11) . ?
N416 C411 1.363(13) . ?
N416 C415 1.348(13) . ?
N423 C418 1.338(13) . ?
N423 C422 1.356(14) . ?
N502 C501 1.381(11) . ?
N502 C503 1.381(11) . ?
N502 C517 1.440(11) . ?
N509 C501 1.346(11) . ?
N509 C508 1.406(10) . ?
N509 C510 1.456(12) . ?
N516 C511 1.356(12) . ?
N516 C515 1.326(12) . ?
N523 C518 1.356(11) . ?
N523 C522 1.333(12) . ?
N602 C601 1.331(11) . ?
N602 C603 1.394(11) . ?
N602 C617 1.475(11) . ?
N609 C601 1.352(11) . ?
N609 C608 1.389(12) . ?
N609 C610 1.449(11) . ?
N616 C611 1.364(12) . ?
N616 C615 1.338(11) . ?
N623 C618 1.340(12) . ?
N623 C622 1.352(11) . ?
C2 C3 1.474(16) . ?
C5 C6 1.426(17) . ?
C103 C104 1.403(14) . ?
C103 C108 1.396(14) . ?
C104 C105 1.399(15) . ?
C105 C106 1.377(16) . ?
C106 C107 1.386(14) . ?
C107 C108 1.393(13) . ?
C110 C111 1.509(14) . ?
C111 C112 1.388(12) . ?
C112 C113 1.378(14) . ?
C113 C114 1.387(14) . ?
C114 C115 1.384(12) . ?
C117 C118 1.496(15) . ?
C118 C119 1.376(14) . ?
C119 C120 1.395(17) . ?
C120 C121 1.330(17) . ?
C121 C122 1.367(14) . ?
C203 C204 1.409(13) . ?
C203 C208 1.397(14) . ?
C204 C205 1.396(14) . ?
C205 C206 1.400(16) . ?
C206 C207 1.362(15) . ?
C207 C208 1.391(13) . ?
C210 C211 1.511(12) . ?
C211 C212 1.380(14) . ?
C212 C213 1.374(14) . ?
C213 C214 1.388(15) . ?
C214 C215 1.385(15) . ?
C217 C218 1.523(13) . ?
C218 C219 1.393(13) . ?
C219 C220 1.390(14) . ?
C220 C221 1.380(15) . ?
C221 C222 1.387(14) . ?
C303 C304 1.383(12) . ?
C303 C308 1.400(13) . ?
C304 C305 1.378(13) . ?
C305 C306 1.403(15) . ?
C306 C307 1.376(14) . ?
C307 C308 1.397(13) . ?
C310 C311 1.421(14) . ?
C310 C317 1.281(15) . ?
C311 N316 1.3900 . ?
C311 C312 1.3900 . ?
N316 C315 1.3900 . ?
C315 C314 1.3900 . ?
C314 C313 1.3900 . ?
C313 C312 1.3900 . ?
C317 N322 1.3900 . ?
C317 C318 1.3900 . ?
N322 C321 1.3900 . ?
C321 C320 1.3900 . ?
C320 C319 1.3900 . ?
C319 C318 1.3900 . ?
C323 C324 1.505(14) . ?
C324 C325 1.403(12) . ?
C325 C326 1.370(15) . ?
C326 C327 1.387(16) . ?
C327 C328 1.368(14) . ?
C403 C404 1.397(13) . ?
C403 C408 1.382(13) . ?
C404 C405 1.359(16) . ?
C405 C406 1.394(16) . ?
C406 C407 1.377(14) . ?
C407 C408 1.396(14) . ?
C410 C411 1.510(14) . ?
C411 C412 1.378(13) . ?
C412 C413 1.373(16) . ?
C413 C414 1.420(16) . ?
C414 C415 1.366(14) . ?
C417 C418 1.527(14) . ?
C418 C419 1.388(14) . ?
C419 C420 1.389(17) . ?
C420 C421 1.349(18) . ?
C421 C422 1.380(16) . ?
C503 C504 1.405(12) . ?
C503 C508 1.381(13) . ?
C504 C505 1.363(13) . ?
C505 C506 1.409(14) . ?
C506 C507 1.390(13) . ?
C507 C508 1.378(12) . ?
C510 C511 1.520(13) . ?
C511 C512 1.378(13) . ?
C512 C513 1.376(14) . ?
C513 C514 1.373(16) . ?
C514 C515 1.390(15) . ?
C517 C518 1.534(12) . ?
C518 C519 1.373(13) . ?
C519 C520 1.373(14) . ?
C520 C521 1.412(14) . ?
C521 C522 1.365(13) . ?
C603 C604 1.383(13) . ?
C603 C608 1.378(13) . ?
C604 C605 1.367(15) . ?
C605 C606 1.399(16) . ?
C606 C607 1.382(15) . ?
C607 C608 1.420(13) . ?
C610 C611 1.529(12) . ?
C611 C612 1.351(13) . ?
C612 C613 1.397(14) . ?
C613 C614 1.357(16) . ?
C614 C615 1.400(14) . ?
C617 C618 1.519(11) . ?
C618 C619 1.371(13) . ?
C619 C620 1.399(13) . ?
C620 C621 1.361(13) . ?
C621 C622 1.394(12) . ?
Cl1 C14 1.71(4) . ?
Cl2 C14 1.64(4) . ?
Cl3 C15 1.76(5) . ?
Cl4 C15 1.55(6) . ?
Cl5 C16 1.775(10) . ?
Cl6 C16 1.760(11) . ?
Cl7 Cl7 1.95(3) 2 ?
Cl7 C17 1.460(15) . ?
Cl8 C17 1.469(17) . ?
C17 Cl7 1.460(15) 2 ?
Cl9 C18 1.66(2) . ?
C18 Cl9 1.66(2) 2 ?
F11 B1 1.38(2) . ?
F12 B1 1.38(2) . ?
F13 B1 1.36(2) . ?
F14 B1 1.325(18) . ?
F21 B2 1.394(14) . ?
F22 B2 1.373(12) . ?
F23 B2 1.410(13) . ?
F24 B2 1.382(13) . ?
F31 B3 1.379(12) . ?
F32 B3 1.422(14) . ?
F33 B3 1.404(15) . ?
F34 B3 1.354(13) . ?
F41 B4 1.372(15) . ?
F42 B4 1.406(17) . ?
F43 B4 1.362(15) . ?
F44 B4 1.398(16) . ?
F51 B5 1.374(18) . ?
F52 B5 1.483(19) . ?
F53 B5 1.290(17) . ?
F54 B5 1.288(16) . ?
F61 B6 1.39(3) . ?
F62 B6 1.42(4) . ?
F63 B6 1.38(3) . ?
F64 B6 1.31(3) . ?
F71 B7 1.442(9) . ?
F72 B7 1.437(9) . ?
F73 B7 1.442(9) . ?
F74 B7 1.443(9) . ?
N10 C9 1.11(3) . ?
C8 C9 1.65(3) . ?
N13 C12 1.21(3) . ?
C11 C12 1.39(4) . ?
